data_7047606
loop_
_publ_author_name
'Sava, Daniel Florin'
'Zheng, Nan'
'Vit\'orica-Yrez\'abal, I\~nigo J'
'Timco, Grigore A.'
'Winpenny, Richard E. P.'

_publ_section_title
;
 Binding of halogens by a Cr<sub>8</sub> metallacrown.
;
_journal_issue 39
_journal_name_full 'Dalton transactions (Cambridge, England : 2003)'
_journal_page_first 13771
_journal_page_last 13775
_journal_paper_doi 10.1039/c8dt03172j
_journal_volume 47
_journal_year 2018
_chemical_formula_moiety 'C80 H144 Cr8 F8 O32'
_chemical_formula_sum 'C80 H144 Cr8 F8 O32'
_chemical_formula_weight 2185.94
_space_group_crystal_system monoclinic
_space_group_IT_number 15
_space_group_name_Hall '-I 2ya'
_space_group_name_H-M_alt 'I 1 2/a 1'
_symmetry_space_group_name_Hall '-I 2ya'
_symmetry_space_group_name_H-M 'I 1 2/a 1'
_atom_sites_solution_hydrogens geom
_audit_creation_date 2018-05-25
_audit_creation_method
;
Olex2 1.2
(compiled 2018.05.18 svn.r3508 for OlexSys, GUI svn.r5497)
;
_audit_update_record
;
2018-08-02 deposited with the CCDC.
2018-09-10 downloaded from the CCDC.
;
_cell_angle_alpha 90
_cell_angle_beta 111.273(4)
_cell_angle_gamma 90
_cell_formula_units_Z 8
_cell_length_a 34.7097(10)
_cell_length_b 16.5768(3)
_cell_length_c 44.5614(15)
_cell_measurement_reflns_used 48713
_cell_measurement_temperature 199.14(10)
_cell_measurement_theta_max 27.6380
_cell_measurement_theta_min 2.3440
_cell_volume 23892.5(13)
_computing_cell_refinement 'CrysAlisPro 1.171.39.30c (Rigaku OD, 2017)'
_computing_data_collection 'CrysAlisPro 1.171.39.30c (Rigaku OD, 2017)'
_computing_data_reduction 'CrysAlisPro 1.171.39.30c (Rigaku OD, 2017)'
_computing_molecular_graphics 'Olex2 (Dolomanov et al., 2009)'
_computing_publication_material 'Olex2 (Dolomanov et al., 2009)'
_computing_structure_refinement 'ShelXL (Sheldrick, 2015)'
_diffrn_ambient_environment N~2~
_diffrn_ambient_temperature 199.14(10)
_diffrn_detector 'CCD plate'
_diffrn_measured_fraction_theta_full 0.999
_diffrn_measured_fraction_theta_max 0.996
_diffrn_measurement_details
;
List of Runs (angles in degrees, time in seconds):

  # Type    Start    End  Width  t~exp~   \w     \q     \k     \f   Frames
#--------------------------------------------------------------------------
  1  \w    -56.00 -31.00   1.00    5.00    --   -7.80 -35.00 142.00   25
  2  \w      3.00  29.00   1.00    5.00    --   -7.80  35.00 -60.00   26
  3  \w    -22.00   4.00   1.00    5.00    --    5.00  57.00-180.00   26
  4  \w    -46.00  82.00   1.00    5.00    --   -7.80  38.00-180.00  128
  5  \w    -96.00  32.00   1.00    5.00    --   -7.80 -38.00 -30.00  128
  6  \w    -86.00 -47.00   1.00    5.00    --   -7.80 -57.00  60.00   39
  7  \w    -48.00 -19.00   1.00    5.00    --   -7.80 -57.00 -60.00   29
  8  \w    -94.00 -69.00   1.00    5.00    --   -7.80 -57.00 -60.00   25
;
_diffrn_measurement_device 'four-circle diffractometer'
_diffrn_measurement_device_type 'XtaLAB AFC11 (RINC): Kappa single'
_diffrn_measurement_method '\w scans'
_diffrn_orient_matrix_type 'CrysAlisPro convention (1999,Acta A55,543-557)'
_diffrn_orient_matrix_UB_11 -0.0153079000
_diffrn_orient_matrix_UB_12 -0.0149093000
_diffrn_orient_matrix_UB_13 0.0056137000
_diffrn_orient_matrix_UB_21 -0.0116179000
_diffrn_orient_matrix_UB_22 -0.0143787000
_diffrn_orient_matrix_UB_23 -0.0156718000
_diffrn_orient_matrix_UB_31 0.0105400000
_diffrn_orient_matrix_UB_32 -0.0374516000
_diffrn_orient_matrix_UB_33 0.0037686000
_diffrn_radiation_monochromator graphite
_diffrn_radiation_probe x-ray
_diffrn_radiation_type MoK\a
_diffrn_radiation_wavelength 0.71073
_diffrn_reflns_av_R_equivalents 0.0548
_diffrn_reflns_av_unetI/netI 0.0414
_diffrn_reflns_Laue_measured_fraction_full 0.999
_diffrn_reflns_Laue_measured_fraction_max 0.996
_diffrn_reflns_limit_h_max 44
_diffrn_reflns_limit_h_min -43
_diffrn_reflns_limit_k_max 21
_diffrn_reflns_limit_k_min -18
_diffrn_reflns_limit_l_max 53
_diffrn_reflns_limit_l_min -57
_diffrn_reflns_number 147474
_diffrn_reflns_point_group_measured_fraction_full 0.999
_diffrn_reflns_point_group_measured_fraction_max 0.996
_diffrn_reflns_theta_full 25.242
_diffrn_reflns_theta_max 27.103
_diffrn_reflns_theta_min 1.917
_diffrn_source 'fine-focus sealed X-ray tube'
_diffrn_source_type 'Enhance (Mo) X-ray Source'
_exptl_absorpt_coefficient_mu 0.774
_exptl_absorpt_correction_T_max 1.00000
_exptl_absorpt_correction_T_min 0.60248
_exptl_absorpt_correction_type multi-scan
_exptl_absorpt_process_details
;
CrysAlisPro 1.171.39.30c (Rigaku Oxford Diffraction, 2017)
Empirical absorption correction using spherical harmonics,
 implemented in SCALE3 ABSPACK scaling algorithm.
;
_exptl_crystal_colour green
_exptl_crystal_colour_primary green
_exptl_crystal_density_diffrn 1.215
_exptl_crystal_description block
_exptl_crystal_F_000 9152
_exptl_crystal_size_max 0.45
_exptl_crystal_size_mid 0.1
_exptl_crystal_size_min 0.1
_refine_diff_density_max 1.392
_refine_diff_density_min -0.729
_refine_diff_density_rms 0.083
_refine_ls_extinction_method none
_refine_ls_goodness_of_fit_ref 1.027
_refine_ls_hydrogen_treatment constr
_refine_ls_matrix_type full
_refine_ls_number_parameters 1463
_refine_ls_number_reflns 26283
_refine_ls_number_restraints 1602
_refine_ls_restrained_S_all 1.036
_refine_ls_R_factor_all 0.0850
_refine_ls_R_factor_gt 0.0639
_refine_ls_shift/su_max 0.002
_refine_ls_shift/su_mean 0.000
_refine_ls_structure_factor_coef Fsqd
_refine_ls_weighting_details 'w=1/[\s^2^(Fo^2^)+(0.0764P)^2^+102.4649P] where P=(Fo^2^+2Fc^2^)/3'
_refine_ls_weighting_scheme calc
_refine_ls_wR_factor_gt 0.1597
_refine_ls_wR_factor_ref 0.1714
_reflns_Friedel_coverage 0.000
_reflns_number_gt 20380
_reflns_number_total 26283
_reflns_threshold_expression 'I > 2\s(I)'
_cod_data_source_file c8dt03172j2.cif
_cod_data_source_block vt_2_200_00
_cod_depositor_comments 'Adding full bibliography for 7047602--7047620.cif.'
_cod_database_code 7047606
_shelx_shelxl_version_number 2018/3
_chemical_oxdiff_formula Cr8F8O32C80H144Cl2
_shelx_space_group_comment
;
The symmetry employed for this shelxl refinement is uniquely defined
by the following loop, which should always be used as a source of
symmetry information in preference to the above space-group names.
They are only intended as comments.
;
_shelx_estimated_absorpt_t_max 0.927
_shelx_estimated_absorpt_t_min 0.722
_reflns_odcompleteness_completeness 86.69
_reflns_odcompleteness_iscentric 1
_reflns_odcompleteness_theta 30.16
_olex2_refinement_description
;
1. Fixed Uiso
 At 1.5 times of:
  All C(H,H,H) groups
2. Restrained distances
 C40-C38 \\sim C40-C42 \\sim C38-C42 \\sim C41-C37 \\sim C41-C39 \\sim C37-C39
 with sigma of 0.04
 C36-C35 \\sim C36-C40 \\sim C36-C38 \\sim C36-C42 \\sim C36-C41 \\sim C36-C37
\\sim C36-C39
 with sigma of 0.02
 C65-C63 \\sim C65-C67 \\sim C63-C67 \\sim C62-C64 \\sim C62-C66 \\sim C64-C66
 with sigma of 0.004
 C61-C60 \\sim C61-C65 \\sim C61-C63 \\sim C61-C67 \\sim C61-C62 \\sim C61-C64
\\sim C61-C66
 with sigma of 0.002
 C32-C30 \\sim C32-C34 \\sim C30-C34 \\sim C29-C31 \\sim C29-C33 \\sim C31-C33
 with sigma of 0.004
 C28-C27 \\sim C28-C32 \\sim C28-C30 \\sim C28-C34 \\sim C28-C29 \\sim C28-C31
\\sim C28-C33
 with sigma of 0.002
 C47-C45 \\sim C47-C49 \\sim C45-C49 \\sim C50-C46 \\sim C50-C48 \\sim C46-C48
 with sigma of 0.04
 C44-C43 \\sim C44-C47 \\sim C44-C45 \\sim C44-C49 \\sim C44-C50 \\sim C44-C46
\\sim C44-C48
 with sigma of 0.02
 C54-C59 \\sim C54-C57 \\sim C59-C57 \\sim C53-C55 \\sim C53-C58 \\sim C55-C58
 with sigma of 0.004
 C52-C51 \\sim C52-C54 \\sim C52-C59 \\sim C52-C57 \\sim C52-C53 \\sim C52-C55
\\sim C52-C58
 with sigma of 0.002
 C91-C93 \\sim C91-C89 \\sim C93-C89 \\sim C92-C88 \\sim C92-C90 \\sim C88-C90
 with sigma of 0.004
 C87-C86 \\sim C87-C91 \\sim C87-C93 \\sim C87-C89 \\sim C87-C92 \\sim C87-C88
\\sim C87-C90
 with sigma of 0.002
 C6-C4 \\sim C6-C8 \\sim C4-C8 \\sim C3-C5 \\sim C3-C7 \\sim C5-C7
 with sigma of 0.004
 C2-C1 \\sim C2-C6 \\sim C2-C4 \\sim C2-C8 \\sim C2-C3 \\sim C2-C5 \\sim C2-C7
 with sigma of 0.002
 C18-C16 \\sim C18-C20 \\sim C16-C20 \\sim C21-C17 \\sim C21-C19 \\sim C17-C19
 with sigma of 0.004
 C15-C14 \\sim C15-C18 \\sim C15-C16 \\sim C15-C20 \\sim C15-C21 \\sim C15-C17
\\sim C15-C19
 with sigma of 0.002
 C101-C97 \\sim C101-C99 \\sim C97-C99 \\sim C96-C98 \\sim C96-C100 \\sim
C98-C100
 with sigma of 0.004
 C95-C94 \\sim C95-C101 \\sim C95-C97 \\sim C95-C99 \\sim C95-C96 \\sim C95-C98
\\sim C95-C100
 with sigma of 0.002
 C113-C111 \\sim C113-C109 \\sim C111-C109 \\sim C112-C114 \\sim C112-C110
\\sim C114-C110
 with sigma of 0.004
 C108-C107 \\sim C108-C113 \\sim C108-C111 \\sim C108-C109 \\sim C108-C112
\\sim C108-C114 \\sim C108-
 C110
 with sigma of 0.002
 C72-C70 \\sim C72-C74 \\sim C70-C74 \\sim C73-C75 \\sim C73-C71 \\sim C75-C71
 with sigma of 0.004
 C69-C68 \\sim C69-C72 \\sim C69-C70 \\sim C69-C74 \\sim C69-C73 \\sim C69-C75
\\sim C69-C71
 with sigma of 0.002
3. Uiso/Uaniso restraints and constraints
C101 \\sim C96 \\sim C95 \\sim C97 \\sim C98 \\sim C99 \\sim C100: within 2A
with sigma of 0.002 and sigma for terminal atoms of 0.004
C41 \\sim C40 \\sim C39 \\sim C38 \\sim C37 \\sim C42 \\sim C36: within 2A with
sigma of 0.002 and sigma for terminal atoms of 0.004
C13 \\sim C12 \\sim C10 \\sim C11: within 2A with sigma of 0.002 and sigma for
terminal atoms of 0.004
C7 \\sim C6 \\sim C5 \\sim C4 \\sim C3 \\sim C8 \\sim C2: within 2A with sigma
of 0.002 and sigma for terminal atoms of 0.004
C20 \\sim C21 \\sim C15 \\sim C19 \\sim C18 \\sim C17 \\sim C16: within 2A with
sigma of 0.002 and sigma for terminal atoms of 0.004
C31 \\sim C30 \\sim C29 \\sim C34 \\sim C33 \\sim C32 \\sim C28: within 2A with
sigma of 0.002 and sigma for terminal atoms of 0.004
C46 \\sim C47 \\sim C48 \\sim C49 \\sim C50 \\sim C45 \\sim C44: within 2A with
sigma of 0.002 and sigma for terminal atoms of 0.004
C55 \\sim C54 \\sim C52 \\sim C57 \\sim C58 \\sim C59 \\sim C53: within 2A with
sigma of 0.002 and sigma for terminal atoms of 0.004
C63 \\sim C62 \\sim C67 \\sim C66 \\sim C61 \\sim C64 \\sim C65: within 2A with
sigma of 0.002 and sigma for terminal atoms of 0.004
C112 \\sim C111 \\sim C113 \\sim C114 \\sim C109 \\sim C110 \\sim C108: within
2A with sigma of 0.002 and sigma for terminal atoms of 0.004
C91 \\sim C92 \\sim C93 \\sim C88 \\sim C89 \\sim C90 \\sim C87: within 2A with
sigma of 0.002 and sigma for terminal atoms of 0.004
C74 \\sim C75 \\sim C70 \\sim C69 \\sim C71 \\sim C72 \\sim C73: within 2A with
sigma of 0.002 and sigma for terminal atoms of 0.004
Uanis(C97) \\sim Ueq, Uanis(C98) \\sim Ueq, Uanis(C99) \\sim Ueq, Uanis(C95)
\\sim Ueq, Uanis(C100) \\sim Ueq, Uanis(C101) \\sim Ueq, Uanis(C96) \\sim Ueq:
with sigma of 0.1 and sigma for terminal atoms of 0.2
Uanis(C96) \\sim Ueq, Uanis(C101) \\sim Ueq, Uanis(C95) \\sim Ueq, Uanis(C97)
\\sim Ueq, Uanis(C98) \\sim Ueq, Uanis(C99) \\sim Ueq, Uanis(C100) \\sim Ueq:
with sigma of 0.1 and sigma for terminal atoms of 0.2
4. Rigid body (RIGU) restrains
 C36, C38, C40, C42, C37, C39, C41
 with sigma for 1-2 distances of 0.002 and sigma for 1-3 distances of 0.002
 C61, C63, C65, C67, C62, C64, C66
 with sigma for 1-2 distances of 0.002 and sigma for 1-3 distances of 0.002
 C28, C30, C32, C34, C29, C31, C33
 with sigma for 1-2 distances of 0.002 and sigma for 1-3 distances of 0.002
 C44, C45, C47, C49, C46, C48, C50
 with sigma for 1-2 distances of 0.002 and sigma for 1-3 distances of 0.002
 C52, C54, C57, C59, C53, C55, C58
 with sigma for 1-2 distances of 0.001 and sigma for 1-3 distances of 0.001
 C70, C72, C74
 with sigma for 1-2 distances of 0.004 and sigma for 1-3 distances of 0.004
 C87, C89, C91, C93, C88, C90, C92
 with sigma for 1-2 distances of 0.001 and sigma for 1-3 distances of 0.001
 C70, C72, C74, C90
 with sigma for 1-2 distances of 0.004 and sigma for 1-3 distances of 0.004
 C2, C4, C6, C8, C3, C5, C7
 with sigma for 1-2 distances of 0.002 and sigma for 1-3 distances of 0.002
 C15, C16, C18, C20, C17, C19, C21
 with sigma for 1-2 distances of 0.002 and sigma for 1-3 distances of 0.002
 C10, C11, C12, C13
 with sigma for 1-2 distances of 0.002 and sigma for 1-3 distances of 0.002
 C95, C97, C99, C101, C96, C98, C100
 with sigma for 1-2 distances of 0.001 and sigma for 1-3 distances of 0.001
 C108, C109, C111, C113, C110, C112, C114
 with sigma for 1-2 distances of 0.002 and sigma for 1-3 distances of 0.002
 C69, C70, C72, C74, C71, C73, C75
 with sigma for 1-2 distances of 0.002 and sigma for 1-3 distances of 0.002
5. Others
 Sof(C96)=Sof(H96A)=Sof(H96B)=Sof(H96C)=Sof(C98)=Sof(H98A)=Sof(H98B)=Sof(H98C)=
 Sof(C100)=Sof(H10P)=Sof(H10Q)=Sof(H10R)=1-FVAR(1)
 Sof(C97)=Sof(H97A)=Sof(H97B)=Sof(H97C)=Sof(C99)=Sof(H99A)=Sof(H99B)=Sof(H99C)=
 Sof(C101)=Sof(H10J)=Sof(H10K)=Sof(H10L)=FVAR(1)
 Sof(C37)=Sof(H37A)=Sof(H37B)=Sof(H37C)=Sof(C39)=Sof(H39A)=Sof(H39B)=Sof(H39C)=
 Sof(C41)=Sof(H41A)=Sof(H41B)=Sof(H41C)=1-FVAR(2)
 Sof(C38)=Sof(H38A)=Sof(H38B)=Sof(H38C)=Sof(C40)=Sof(H40A)=Sof(H40B)=Sof(H40C)=
 Sof(C42)=Sof(H42A)=Sof(H42B)=Sof(H42C)=FVAR(2)
 Sof(C62)=Sof(H62A)=Sof(H62B)=Sof(H62C)=Sof(C64)=Sof(H64A)=Sof(H64B)=Sof(H64C)=
 Sof(C66)=Sof(H66A)=Sof(H66B)=Sof(H66C)=1-FVAR(3)
 Sof(C63)=Sof(H63A)=Sof(H63B)=Sof(H63C)=Sof(C65)=Sof(H65A)=Sof(H65B)=Sof(H65C)=
 Sof(C67)=Sof(H67A)=Sof(H67B)=Sof(H67C)=FVAR(3)
 Sof(C88)=Sof(H88A)=Sof(H88B)=Sof(H88C)=Sof(C90)=Sof(H90A)=Sof(H90B)=Sof(H90C)=
 Sof(C92)=Sof(H92A)=Sof(H92B)=Sof(H92C)=1-FVAR(4)
 Sof(C89)=Sof(H89A)=Sof(H89B)=Sof(H89C)=Sof(C91)=Sof(H91A)=Sof(H91B)=Sof(H91C)=
 Sof(C93)=Sof(H93A)=Sof(H93B)=Sof(H93C)=FVAR(4)
 Sof(C3)=Sof(H3A)=Sof(H3B)=Sof(H3C)=Sof(C5)=Sof(H5A)=Sof(H5B)=Sof(H5C)=Sof(C7)=
 Sof(H7A)=Sof(H7B)=Sof(H7C)=1-FVAR(5)
 Sof(C4)=Sof(H4A)=Sof(H4B)=Sof(H4C)=Sof(C6)=Sof(H6A)=Sof(H6B)=Sof(H6C)=Sof(C8)=
 Sof(H8A)=Sof(H8B)=Sof(H8C)=FVAR(5)
 Sof(C17)=Sof(H17A)=Sof(H17B)=Sof(H17C)=Sof(C19)=Sof(H19A)=Sof(H19B)=Sof(H19C)=
 Sof(C21)=Sof(H21A)=Sof(H21B)=Sof(H21C)=1-FVAR(6)
 Sof(C16)=Sof(H16A)=Sof(H16B)=Sof(H16C)=Sof(C18)=Sof(H18A)=Sof(H18B)=Sof(H18C)=
 Sof(C20)=Sof(H20A)=Sof(H20B)=Sof(H20C)=FVAR(6)
 Sof(C29)=Sof(H29A)=Sof(H29B)=Sof(H29C)=Sof(C31)=Sof(H31A)=Sof(H31B)=Sof(H31C)=
 Sof(C33)=Sof(H33A)=Sof(H33B)=Sof(H33C)=1-FVAR(7)
 Sof(C30)=Sof(H30A)=Sof(H30B)=Sof(H30C)=Sof(C32)=Sof(H32A)=Sof(H32B)=Sof(H32C)=
 Sof(C34)=Sof(H34A)=Sof(H34B)=Sof(H34C)=FVAR(7)
 Sof(C46)=Sof(H46A)=Sof(H46B)=Sof(H46C)=Sof(C48)=Sof(H48A)=Sof(H48B)=Sof(H48C)=
 Sof(C50)=Sof(H50A)=Sof(H50B)=Sof(H50C)=1-FVAR(8)
 Sof(C45)=Sof(H45A)=Sof(H45B)=Sof(H45C)=Sof(C47)=Sof(H47A)=Sof(H47B)=Sof(H47C)=
 Sof(C49)=Sof(H49A)=Sof(H49B)=Sof(H49C)=FVAR(8)
 Sof(C53)=Sof(H53A)=Sof(H53B)=Sof(H53C)=Sof(C55)=Sof(H55A)=Sof(H55B)=Sof(H55C)=
 Sof(C58)=Sof(H58A)=Sof(H58B)=Sof(H58C)=1-FVAR(9)
 Sof(C54)=Sof(H54A)=Sof(H54B)=Sof(H54C)=Sof(C57)=Sof(H57A)=Sof(H57B)=Sof(H57C)=
 Sof(C59)=Sof(H59A)=Sof(H59B)=Sof(H59C)=FVAR(9)
 Sof(C110)=Sof(H11J)=Sof(H11K)=Sof(H11L)=Sof(C112)=Sof(H11M)=Sof(H11N)=
 Sof(H11O)=Sof(C114)=Sof(H11P)=Sof(H11Q)=Sof(H11R)=1-FVAR(10)
 Sof(C109)=Sof(H10M)=Sof(H10N)=Sof(H10O)=Sof(C111)=Sof(H11D)=Sof(H11E)=
 Sof(H11F)=Sof(C113)=Sof(H11G)=Sof(H11H)=Sof(H11I)=FVAR(10)
 Sof(C71)=Sof(H71A)=Sof(H71B)=Sof(H71C)=Sof(C73)=Sof(H73A)=Sof(H73B)=Sof(H73C)=
 Sof(C75)=Sof(H75A)=Sof(H75B)=Sof(H75C)=1-FVAR(11)
 Sof(C70)=Sof(H70A)=Sof(H70B)=Sof(H70C)=Sof(C72)=Sof(H72A)=Sof(H72B)=Sof(H72C)=
 Sof(C74)=Sof(H74A)=Sof(H74B)=Sof(H74C)=FVAR(11)
6.a Me refined with riding coordinates:
 C11(H11A,H11B,H11C), C12(H12A,H12B,H12C), C13(H13A,H13B,H13C), C25(H25A,H25B,
 H25C), C56(H56A,H56B,H56C), C78(H78A,H78B,H78C), C79(H79A,H79B,H79C), C80(H80A,
 H80B,H80C), C83(H83A,H83B,H83C), C84(H84A,H84B,H84C), C85(H85A,H85B,H85C),
 C104(H10A,H10B,H10C), C105(H10D,H10E,H10F), C106(H10G,H10H,H10I), C4(H4A,H4B,
 H4C), C6(H6A,H6B,H6C), C8(H8A,H8B,H8C), C16(H16A,H16B,H16C), C18(H18A,H18B,
 H18C), C20(H20A,H20B,H20C), C30(H30A,H30B,H30C), C32(H32A,H32B,H32C), C34(H34A,
 H34B,H34C), C38(H38A,H38B,H38C), C40(H40A,H40B,H40C), C42(H42A,H42B,H42C),
 C45(H45A,H45B,H45C), C47(H47A,H47B,H47C), C49(H49A,H49B,H49C), C54(H54A,H54B,
 H54C), C57(H57A,H57B,H57C), C59(H59A,H59B,H59C), C63(H63A,H63B,H63C), C65(H65A,
 H65B,H65C), C67(H67A,H67B,H67C), C70(H70A,H70B,H70C), C72(H72A,H72B,H72C),
 C74(H74A,H74B,H74C), C89(H89A,H89B,H89C), C91(H91A,H91B,H91C), C93(H93A,H93B,
 H93C), C97(H97A,H97B,H97C), C99(H99A,H99B,H99C), C101(H10J,H10K,H10L),
 C109(H10M,H10N,H10O), C111(H11D,H11E,H11F), C113(H11G,H11H,H11I), C3(H3A,H3B,
 H3C), C5(H5A,H5B,H5C), C7(H7A,H7B,H7C), C19(H19A,H19B,H19C), C21(H21A,H21B,
 H21C), C29(H29A,H29B,H29C), C31(H31A,H31B,H31C), C33(H33A,H33B,H33C), C37(H37A,
 H37B,H37C), C39(H39A,H39B,H39C), C41(H41A,H41B,H41C), C46(H46A,H46B,H46C),
 C48(H48A,H48B,H48C), C50(H50A,H50B,H50C), C53(H53A,H53B,H53C), C55(H55A,H55B,
 H55C), C58(H58A,H58B,H58C), C62(H62A,H62B,H62C), C64(H64A,H64B,H64C), C66(H66A,
 H66B,H66C), C71(H71A,H71B,H71C), C73(H73A,H73B,H73C), C75(H75A,H75B,H75C),
 C88(H88A,H88B,H88C), C90(H90A,H90B,H90C), C92(H92A,H92B,H92C), C96(H96A,H96B,
 H96C), C98(H98A,H98B,H98C), C100(H10P,H10Q,H10R), C110(H11J,H11K,H11L),
 C112(H11M,H11N,H11O), C114(H11P,H11Q,H11R)
6.b Idealised Me refined as rotating group:
 C26(H26A,H26B,H26C), C17(H17A,H17B,H17C)
;
_olex2_submission_special_instructions 'No special instructions were received'
_oxdiff_exptl_absorpt_empirical_details
;
Empirical correction (ABSPACK) includes:
- Absorption correction using spherical harmonics
- Frame scaling
;
_oxdiff_exptl_absorpt_empirical_full_max 2.413
_oxdiff_exptl_absorpt_empirical_full_min 0.420

loop_
_space_group_symop_operation_xyz
'x, y, z'
'-x+1/2, y, -z'
'x+1/2, y+1/2, z+1/2'
'-x+1, y+1/2, -z+1/2'
'-x, -y, -z'
'x-1/2, -y, z'
'-x+1/2, -y+1/2, -z+1/2'
'x, -y+1/2, z+1/2'

loop_
_atom_site_label
_atom_site_type_symbol
_atom_site_fract_x
_atom_site_fract_y
_atom_site_fract_z
_atom_site_U_iso_or_equiv
_atom_site_adp_type
_atom_site_occupancy
_atom_site_site_symmetry_order
_atom_site_calc_flag
_atom_site_refinement_flags_posn
_atom_site_refinement_flags_adp
_atom_site_refinement_flags_occupancy
_atom_site_disorder_assembly
_atom_site_disorder_group
Cr1 Cr 0.68840(2) 0.81842(3) 0.59061(2) 0.02953(13) Uani 1 1 d . . . . .
Cr2 Cr 0.61247(2) 0.95123(3) 0.58513(2) 0.02833(13) Uani 1 1 d . . . . .
Cr3 Cr 0.53025(2) 0.94774(3) 0.60916(2) 0.03192(13) Uani 1 1 d . . . . .
Cr4 Cr 0.48126(2) 0.80843(3) 0.63789(2) 0.03367(14) Uani 1 1 d . . . . .
Cr5 Cr 0.49827(2) 0.61250(3) 0.65927(2) 0.03285(14) Uani 1 1 d . . . . .
Cr6 Cr 0.57473(2) 0.48103(3) 0.66348(2) 0.02532(12) Uani 1 1 d . . . . .
Cr7 Cr 0.65932(2) 0.48527(3) 0.64209(2) 0.02653(12) Uani 1 1 d . . . . .
Cr8 Cr 0.69760(2) 0.61811(3) 0.60313(2) 0.02763(12) Uani 1 1 d . . . . .
F1 F 0.63240(6) 0.84418(11) 0.58408(5) 0.0282(4) Uani 1 1 d . . . . .
F2 F 0.58477(6) 0.91534(11) 0.61297(4) 0.0295(4) Uani 1 1 d . . . . .
F3 F 0.51459(6) 0.83887(11) 0.61393(5) 0.0296(4) Uani 1 1 d . . . . .
F4 F 0.51681(6) 0.71933(11) 0.65590(5) 0.0295(4) Uani 1 1 d . . . . .
F5 F 0.54005(6) 0.57171(11) 0.64517(5) 0.0296(4) Uani 1 1 d . . . . .
F6 F 0.62110(5) 0.53467(10) 0.65864(5) 0.0273(4) Uani 1 1 d . . . . .
F7 F 0.65379(5) 0.57636(11) 0.61449(5) 0.0280(4) Uani 1 1 d . . . . .
F8 F 0.68460(6) 0.72373(11) 0.61374(5) 0.0298(4) Uani 1 1 d . . . . .
O1 O 0.69544(8) 0.91408(16) 0.56739(7) 0.0433(6) Uani 1 1 d . . . . .
O2 O 0.63934(9) 0.99054(16) 0.55614(7) 0.0426(6) Uani 1 1 d . . . . .
O3 O 0.70833(8) 0.87959(15) 0.63086(7) 0.0413(6) Uani 1 1 d . . . . .
O4 O 0.66176(8) 0.97825(15) 0.62271(6) 0.0402(6) Uani 1 1 d . . . . .
O5 O 0.59477(8) 1.06216(14) 0.58647(7) 0.0412(6) Uani 1 1 d . . . . .
O6 O 0.54461(10) 1.06010(15) 0.60614(9) 0.0548(8) Uani 1 1 d . . . . .
O7 O 0.56428(7) 0.92232(16) 0.54761(6) 0.0367(6) Uani 1 1 d . . . . .
O8 O 0.51033(8) 0.92832(17) 0.56298(6) 0.0429(6) Uani 1 1 d . . . . .
O9 O 0.47572(10) 0.98884(17) 0.60404(9) 0.0546(8) Uani 1 1 d . . . . .
O10 O 0.44273(10) 0.89702(18) 0.62061(10) 0.0659(10) Uani 1 1 d . . . . .
O11 O 0.54920(10) 0.96312(18) 0.65582(7) 0.0505(7) Uani 1 1 d . . . . .
O12 O 0.51442(11) 0.87608(17) 0.67391(7) 0.0519(8) Uani 1 1 d . . . . .
O13 O 0.44676(10) 0.78099(18) 0.66271(9) 0.0612(9) Uani 1 1 d . . . . .
O14 O 0.45588(9) 0.65213(17) 0.67472(9) 0.0542(8) Uani 1 1 d . . . . .
O15 O 0.44591(9) 0.74332(17) 0.60175(7) 0.0511(8) Uani 1 1 d . . . . .
O16 O 0.45851(8) 0.61496(16) 0.61488(8) 0.0526(8) Uani 1 1 d . . . . .
O17 O 0.47775(9) 0.50431(16) 0.66229(9) 0.0572(9) Uani 1 1 d . . . . .
O18 O 0.52952(8) 0.41930(15) 0.66783(7) 0.0390(6) Uani 1 1 d . . . . .
O19 O 0.53649(9) 0.60871(17) 0.70401(7) 0.0441(7) Uani 1 1 d . . . . .
O20 O 0.58923(8) 0.52823(16) 0.70653(6) 0.0374(6) Uani 1 1 d . . . . .
O21 O 0.61015(7) 0.38985(14) 0.68415(6) 0.0343(5) Uani 1 1 d . . . . .
O22 O 0.66663(8) 0.39478(15) 0.67152(6) 0.0377(6) Uani 1 1 d . . . . .
O23 O 0.55746(7) 0.44168(14) 0.61903(6) 0.0321(5) Uani 1 1 d . . . . .
O24 O 0.61357(7) 0.43953(14) 0.60612(6) 0.0319(5) Uani 1 1 d . . . . .
O25 O 0.69672(8) 0.42854(16) 0.62568(7) 0.0415(6) Uani 1 1 d . . . . .
O26 O 0.71073(9) 0.51090(15) 0.59120(7) 0.0417(6) Uani 1 1 d . . . . .
O27 O 0.70565(8) 0.53770(17) 0.67572(6) 0.0421(6) Uani 1 1 d . . . . .
O28 O 0.73650(7) 0.60609(16) 0.64732(6) 0.0381(6) Uani 1 1 d . . . . .
O29 O 0.74403(8) 0.65784(15) 0.59245(7) 0.0383(6) Uani 1 1 d . . . . .
O30 O 0.74575(8) 0.79227(15) 0.59748(7) 0.0424(6) Uani 1 1 d . . . . .
O31 O 0.66003(8) 0.63121(15) 0.55854(6) 0.0376(6) Uani 1 1 d . . . . .
O32 O 0.66907(8) 0.76095(15) 0.54918(6) 0.0359(6) Uani 1 1 d . . . . .
C1 C 0.67317(12) 0.9730(2) 0.55409(9) 0.0378(8) Uani 1 1 d D . . . .
C2 C 0.68954(12) 1.0267(2) 0.53360(10) 0.0715(11) Uani 1 1 d D U . . .
C9 C 0.69543(12) 0.9444(2) 0.63827(9) 0.0377(8) Uani 1 1 d . . . . .
C10 C 0.7235(2) 0.9874(4) 0.66868(14) 0.0868(14) Uani 1 1 d . U . . .
C11 C 0.6986(2) 1.0181(4) 0.68788(15) 0.0974(17) Uani 1 1 d . U . . .
H11A H 0.676096 1.052383 0.674161 0.146 Uiso 1 1 calc R . . . .
H11B H 0.686982 0.972267 0.695651 0.146 Uiso 1 1 calc R . . . .
H11C H 0.716501 1.049499 0.706279 0.146 Uiso 1 1 calc R . . . .
C12 C 0.7383(2) 1.0659(5) 0.65662(18) 0.1167(19) Uani 1 1 d . U . . .
H12A H 0.714230 1.097120 0.643296 0.175 Uiso 1 1 calc R . . . .
H12B H 0.754982 1.098322 0.675175 0.175 Uiso 1 1 calc R . . . .
H12C H 0.755066 1.051349 0.643823 0.175 Uiso 1 1 calc R . . . .
C13 C 0.7571(2) 0.9362(4) 0.68881(16) 0.1073(19) Uani 1 1 d . U . . .
H13A H 0.773147 0.916598 0.676162 0.161 Uiso 1 1 calc R . . . .
H13B H 0.775164 0.967482 0.707217 0.161 Uiso 1 1 calc R . . . .
H13C H 0.745645 0.890249 0.696588 0.161 Uiso 1 1 calc R . . . .
C14 C 0.57173(12) 1.09543(19) 0.59872(9) 0.0381(8) Uani 1 1 d D . . . .
C15 C 0.57774(11) 1.18553(17) 0.60602(9) 0.0596(10) Uani 1 1 d D U . . .
C22 C 0.52753(11) 0.9089(2) 0.54381(8) 0.0334(8) Uani 1 1 d . . . . .
C23 C 0.50166(15) 0.8604(3) 0.51411(11) 0.0588(13) Uani 1 1 d . . . . .
C25 C 0.5102(3) 0.7731(3) 0.52516(16) 0.104(3) Uani 1 1 d . . . . .
H25A H 0.500908 0.763699 0.543194 0.155 Uiso 1 1 calc R . . . .
H25B H 0.495178 0.737040 0.507309 0.155 Uiso 1 1 calc R . . . .
H25C H 0.539893 0.762338 0.532102 0.155 Uiso 1 1 calc R . . . .
C26 C 0.5155(2) 0.8779(4) 0.48620(12) 0.0846(19) Uani 1 1 d . . . . .
H26A H 0.508109 0.933421 0.478830 0.127 Uiso 1 1 calc GR . . . .
H26B H 0.501762 0.840465 0.468504 0.127 Uiso 1 1 calc GR . . . .
H26C H 0.545506 0.871044 0.493203 0.127 Uiso 1 1 calc GR . . . .
C27 C 0.44542(12) 0.9639(2) 0.60922(10) 0.0405(9) Uani 1 1 d D . . . .
C28 C 0.40896(12) 1.0213(2) 0.60294(11) 0.0808(14) Uani 1 1 d D U . . .
C35 C 0.53943(12) 0.9321(2) 0.67745(9) 0.0405(9) Uani 1 1 d D . . . .
C36 C 0.55874(19) 0.9676(4) 0.71111(13) 0.0899(15) Uani 1 1 d D U . . .
C43 C 0.43989(11) 0.7190(2) 0.67521(10) 0.0384(8) Uani 1 1 d D . . . .
C44 C 0.40998(17) 0.7254(4) 0.69287(15) 0.0816(13) Uani 1 1 d D U . . .
C51 C 0.43932(10) 0.6699(2) 0.59646(9) 0.0383(8) Uani 1 1 d D . . . .
C52 C 0.40428(12) 0.6459(3) 0.56560(10) 0.0829(13) Uani 1 1 d D U . . .
C56 C 0.45563(17) 0.8802(5) 0.50455(16) 0.097(2) Uani 1 1 d . . . . .
H56A H 0.446870 0.868753 0.522687 0.146 Uiso 1 1 calc R . . . .
H56B H 0.451086 0.937406 0.498816 0.146 Uiso 1 1 calc R . . . .
H56C H 0.439512 0.847104 0.486019 0.146 Uiso 1 1 calc R . . . .
C60 C 0.49316(11) 0.4358(2) 0.66528(10) 0.0374(8) Uani 1 1 d D . . . .
C61 C 0.46518(10) 0.3632(2) 0.66419(10) 0.0667(11) Uani 1 1 d D U . . .
C68 C 0.57120(11) 0.5772(2) 0.71839(8) 0.0354(8) Uani 1 1 d D . . . .
C69 C 0.59394(13) 0.5985(3) 0.75374(9) 0.0798(12) Uani 1 1 d D U . . .
C76 C 0.64653(10) 0.37022(19) 0.68826(8) 0.0276(7) Uani 1 1 d . . . . .
C77 C 0.66938(12) 0.3149(2) 0.71639(9) 0.0379(8) Uani 1 1 d . . . . .
C78 C 0.70007(14) 0.2619(3) 0.70856(12) 0.0560(12) Uani 1 1 d . . . . .
H78A H 0.714338 0.226958 0.726996 0.084 Uiso 1 1 calc R . . . .
H78B H 0.685360 0.228569 0.689704 0.084 Uiso 1 1 calc R . . . .
H78C H 0.720330 0.295865 0.703915 0.084 Uiso 1 1 calc R . . . .
C79 C 0.63909(17) 0.2629(3) 0.72556(13) 0.0702(15) Uani 1 1 d . . . . .
H79A H 0.619407 0.297734 0.730576 0.105 Uiso 1 1 calc R . . . .
H79B H 0.624067 0.227387 0.707531 0.105 Uiso 1 1 calc R . . . .
H79C H 0.654335 0.230219 0.744474 0.105 Uiso 1 1 calc R . . . .
C80 C 0.69271(19) 0.3721(3) 0.74411(12) 0.0796(18) Uani 1 1 d . . . . .
H80A H 0.672866 0.406336 0.749165 0.119 Uiso 1 1 calc R . . . .
H80B H 0.708604 0.340395 0.763152 0.119 Uiso 1 1 calc R . . . .
H80C H 0.711561 0.405976 0.737720 0.119 Uiso 1 1 calc R . . . .
C81 C 0.57534(11) 0.44522(18) 0.59902(8) 0.0290(7) Uani 1 1 d . . . . .
C82 C 0.54858(13) 0.4622(2) 0.56390(10) 0.0443(10) Uani 1 1 d . . . . .
C83 C 0.5696(2) 0.4333(4) 0.54116(12) 0.085(2) Uani 1 1 d . . . . .
H83A H 0.597103 0.457871 0.547363 0.128 Uiso 1 1 calc R . . . .
H83B H 0.572410 0.374402 0.542472 0.128 Uiso 1 1 calc R . . . .
H83C H 0.552934 0.448928 0.519043 0.128 Uiso 1 1 calc R . . . .
C84 C 0.50581(17) 0.4249(4) 0.55486(13) 0.0821(19) Uani 1 1 d . . . . .
H84A H 0.492809 0.444173 0.569713 0.123 Uiso 1 1 calc R . . . .
H84B H 0.488799 0.440544 0.532810 0.123 Uiso 1 1 calc R . . . .
H84C H 0.508275 0.366018 0.556239 0.123 Uiso 1 1 calc R . . . .
C85 C 0.54534(17) 0.5544(3) 0.56234(12) 0.0628(13) Uani 1 1 d . . . . .
H85A H 0.573045 0.577754 0.568202 0.094 Uiso 1 1 calc R . . . .
H85B H 0.528310 0.571019 0.540423 0.094 Uiso 1 1 calc R . . . .
H85C H 0.532606 0.573394 0.577403 0.094 Uiso 1 1 calc R . . . .
C86 C 0.71042(11) 0.4434(2) 0.60374(10) 0.0393(9) Uani 1 1 d D . . . .
C87 C 0.72756(15) 0.3721(2) 0.59069(13) 0.0882(15) Uani 1 1 d D U . . .
C94 C 0.73363(12) 0.5809(3) 0.67279(10) 0.0457(10) Uani 1 1 d D . . . .
C95 C 0.76941(17) 0.6012(5) 0.70453(13) 0.140(3) Uani 1 1 d D U . . .
C102 C 0.76136(11) 0.7254(2) 0.59516(10) 0.0373(8) Uani 1 1 d . . . . .
C103 C 0.80530(13) 0.7283(3) 0.59519(13) 0.0558(12) Uani 1 1 d . . . . .
C104 C 0.8043(2) 0.7819(5) 0.56677(19) 0.102(2) Uani 1 1 d . . . . .
H10A H 0.794352 0.835787 0.569387 0.152 Uiso 1 1 calc R . . . .
H10B H 0.832161 0.785920 0.566198 0.152 Uiso 1 1 calc R . . . .
H10C H 0.785634 0.758040 0.546596 0.152 Uiso 1 1 calc R . . . .
C105 C 0.82057(17) 0.6438(4) 0.59196(19) 0.089(2) Uani 1 1 d . . . . .
H10D H 0.848799 0.646954 0.592036 0.133 Uiso 1 1 calc R . . . .
H10E H 0.820356 0.610523 0.610072 0.133 Uiso 1 1 calc R . . . .
H10F H 0.802395 0.619650 0.571706 0.133 Uiso 1 1 calc R . . . .
C106 C 0.83257(14) 0.7669(4) 0.62690(17) 0.0828(19) Uani 1 1 d . . . . .
H10G H 0.822284 0.821090 0.628551 0.124 Uiso 1 1 calc R . . . .
H10H H 0.831895 0.733807 0.644936 0.124 Uiso 1 1 calc R . . . .
H10I H 0.861054 0.770435 0.627561 0.124 Uiso 1 1 calc R . . . .
C107 C 0.65650(11) 0.6907(2) 0.54044(8) 0.0337(8) Uani 1 1 d D . . . .
C108 C 0.63711(10) 0.6746(2) 0.50420(7) 0.0563(9) Uani 1 1 d D U . . .
C4 C 0.6585(2) 1.0919(4) 0.51633(18) 0.0779(15) Uani 0.755(8) 1 d D U P A 1
H4A H 0.633003 1.066581 0.501816 0.117 Uiso 0.755(8) 1 calc R . P A 1
H4B H 0.652211 1.124946 0.532224 0.117 Uiso 0.755(8) 1 calc R . P A 1
H4C H 0.670178 1.126071 0.503842 0.117 Uiso 0.755(8) 1 calc R . P A 1
C6 C 0.6985(2) 0.9730(4) 0.50912(16) 0.0766(15) Uani 0.755(8) 1 d D U P A 1
H6A H 0.718514 0.931283 0.520459 0.115 Uiso 0.755(8) 1 calc R . P A 1
H6B H 0.672829 0.947375 0.495126 0.115 Uiso 0.755(8) 1 calc R . P A 1
H6C H 0.709961 1.005764 0.496053 0.115 Uiso 0.755(8) 1 calc R . P A 1
C8 C 0.72948(19) 1.0645(4) 0.55637(17) 0.0824(16) Uani 0.755(8) 1 d D U P A 1
H8A H 0.749090 1.021748 0.567256 0.124 Uiso 0.755(8) 1 calc R . P A 1
H8B H 0.741505 1.098529 0.544051 0.124 Uiso 0.755(8) 1 calc R . P A 1
H8C H 0.723538 1.097405 0.572432 0.124 Uiso 0.755(8) 1 calc R . P A 1
C16 C 0.53891(19) 1.2231(4) 0.6085(2) 0.0644(14) Uani 0.657(8) 1 d D U P B 1
H16A H 0.516132 1.219009 0.587614 0.097 Uiso 0.657(8) 1 calc R . P B 1
H16B H 0.531499 1.194536 0.624857 0.097 Uiso 0.657(8) 1 calc R . P B 1
H16C H 0.544131 1.280066 0.614522 0.097 Uiso 0.657(8) 1 calc R . P B 1
C18 C 0.5888(2) 1.2276(3) 0.57970(15) 0.0596(14) Uani 0.657(8) 1 d D U P B 1
H18A H 0.613819 1.202963 0.578325 0.089 Uiso 0.657(8) 1 calc R . P B 1
H18B H 0.565947 1.221714 0.558994 0.089 Uiso 0.657(8) 1 calc R . P B 1
H18C H 0.593873 1.284963 0.584921 0.089 Uiso 0.657(8) 1 calc R . P B 1
C20 C 0.6139(2) 1.1909(4) 0.63810(14) 0.0747(16) Uani 0.657(8) 1 d D U P B 1
H20A H 0.638468 1.166372 0.635936 0.112 Uiso 0.657(8) 1 calc R . P B 1
H20B H 0.619572 1.247608 0.644322 0.112 Uiso 0.657(8) 1 calc R . P B 1
H20C H 0.606939 1.162078 0.654657 0.112 Uiso 0.657(8) 1 calc R . P B 1
C30 C 0.3682(2) 0.9786(7) 0.5980(4) 0.085(2) Uani 0.451(14) 1 d D U P C 1
H30A H 0.360410 0.945103 0.578627 0.128 Uiso 0.451(14) 1 calc R . P C 1
H30B H 0.371357 0.944530 0.616743 0.128 Uiso 0.451(14) 1 calc R . P C 1
H30C H 0.346556 1.018889 0.595574 0.128 Uiso 0.451(14) 1 calc R . P C 1
C32 C 0.4058(4) 1.0711(8) 0.5733(3) 0.087(2) Uani 0.451(14) 1 d D U P C 1
H32A H 0.432242 1.097993 0.576958 0.130 Uiso 0.451(14) 1 calc R . P C 1
H32B H 0.399044 1.035582 0.554536 0.130 Uiso 0.451(14) 1 calc R . P C 1
H32C H 0.384004 1.111777 0.569447 0.130 Uiso 0.451(14) 1 calc R . P C 1
C34 C 0.4220(4) 1.0742(8) 0.6330(2) 0.089(2) Uani 0.451(14) 1 d D U P C 1
H34A H 0.448167 1.100981 0.635721 0.134 Uiso 0.451(14) 1 calc R . P C 1
H34B H 0.400618 1.114921 0.630750 0.134 Uiso 0.451(14) 1 calc R . P C 1
H34C H 0.425419 1.040562 0.651919 0.134 Uiso 0.451(14) 1 calc R . P C 1
C38 C 0.5242(3) 0.9897(7) 0.7231(2) 0.0934(18) Uani 0.682(6) 1 d D U P D 1
H38A H 0.505358 0.943730 0.720061 0.140 Uiso 0.682(6) 1 calc R . P D 1
H38B H 0.536091 1.003342 0.746078 0.140 Uiso 0.682(6) 1 calc R . P D 1
H38C H 0.508835 1.036173 0.711004 0.140 Uiso 0.682(6) 1 calc R . P D 1
C40 C 0.5900(3) 1.0313(7) 0.7141(2) 0.0957(18) Uani 0.682(6) 1 d D U P D 1
H40A H 0.600982 1.051166 0.736341 0.144 Uiso 0.682(6) 1 calc R . P D 1
H40B H 0.612591 1.008881 0.708456 0.144 Uiso 0.682(6) 1 calc R . P D 1
H40C H 0.577060 1.075998 0.699533 0.144 Uiso 0.682(6) 1 calc R . P D 1
C42 C 0.5817(3) 0.8969(6) 0.7336(2) 0.1005(19) Uani 0.682(6) 1 d D U P D 1
H42A H 0.562083 0.853331 0.732282 0.151 Uiso 0.682(6) 1 calc R . P D 1
H42B H 0.603740 0.876552 0.726707 0.151 Uiso 0.682(6) 1 calc R . P D 1
H42C H 0.593772 0.916272 0.755813 0.151 Uiso 0.682(6) 1 calc R . P D 1
C45 C 0.3894(3) 0.6448(5) 0.6936(3) 0.0869(16) Uani 0.680(6) 1 d D U P E 1
H45A H 0.410623 0.603027 0.701829 0.130 Uiso 0.680(6) 1 calc R . P E 1
H45B H 0.373317 0.648796 0.707614 0.130 Uiso 0.680(6) 1 calc R . P E 1
H45C H 0.370974 0.630512 0.671730 0.130 Uiso 0.680(6) 1 calc R . P E 1
C47 C 0.3802(3) 0.7916(6) 0.6807(3) 0.0871(17) Uani 0.680(6) 1 d D U P E 1
H47A H 0.361614 0.793216 0.692877 0.131 Uiso 0.680(6) 1 calc R . P E 1
H47B H 0.395054 0.842915 0.683385 0.131 Uiso 0.680(6) 1 calc R . P E 1
H47C H 0.363949 0.782779 0.657874 0.131 Uiso 0.680(6) 1 calc R . P E 1
C49 C 0.4387(3) 0.7410(7) 0.7284(2) 0.0920(17) Uani 0.680(6) 1 d D U P E 1
H49A H 0.458261 0.696211 0.735962 0.138 Uiso 0.680(6) 1 calc R . P E 1
H49B H 0.453928 0.791407 0.729658 0.138 Uiso 0.680(6) 1 calc R . P E 1
H49C H 0.421921 0.745119 0.741908 0.138 Uiso 0.680(6) 1 calc R . P E 1
C54 C 0.4210(3) 0.5883(6) 0.5466(2) 0.0904(17) Uani 0.506(6) 1 d D U P F 1
H54A H 0.442506 0.615519 0.541014 0.136 Uiso 0.506(6) 1 calc R . P F 1
H54B H 0.432729 0.540669 0.559794 0.136 Uiso 0.506(6) 1 calc R . P F 1
H54C H 0.398467 0.571737 0.526923 0.136 Uiso 0.506(6) 1 calc R . P F 1
C57 C 0.3862(3) 0.7201(5) 0.5452(2) 0.0906(18) Uani 0.506(6) 1 d D U P F 1
H57A H 0.407808 0.746928 0.539540 0.136 Uiso 0.506(6) 1 calc R . P F 1
H57B H 0.363628 0.703669 0.525492 0.136 Uiso 0.506(6) 1 calc R . P F 1
H57C H 0.375616 0.757324 0.557439 0.136 Uiso 0.506(6) 1 calc R . P F 1
C59 C 0.3709(3) 0.6041(7) 0.5744(2) 0.0905(17) Uani 0.506(6) 1 d D U P F 1
H59A H 0.360185 0.641315 0.586615 0.136 Uiso 0.506(6) 1 calc R . P F 1
H59B H 0.348288 0.587474 0.554722 0.136 Uiso 0.506(6) 1 calc R . P F 1
H59C H 0.382550 0.556406 0.587593 0.136 Uiso 0.506(6) 1 calc R . P F 1
C63 C 0.4474(2) 0.3425(5) 0.62802(14) 0.0714(16) Uani 0.670(11) 1 d D U P G 1
H63A H 0.469995 0.328824 0.620707 0.107 Uiso 0.670(11) 1 calc R . P G 1
H63B H 0.428572 0.296331 0.624480 0.107 Uiso 0.670(11) 1 calc R . P G 1
H63C H 0.432189 0.389075 0.615883 0.107 Uiso 0.670(11) 1 calc R . P G 1
C65 C 0.43007(19) 0.3847(5) 0.6760(2) 0.0688(16) Uani 0.670(11) 1 d D U P G 1
H65A H 0.413058 0.336790 0.674948 0.103 Uiso 0.670(11) 1 calc R . P G 1
H65B H 0.441830 0.403732 0.698359 0.103 Uiso 0.670(11) 1 calc R . P G 1
H65C H 0.412909 0.427283 0.662396 0.103 Uiso 0.670(11) 1 calc R . P G 1
C67 C 0.4899(2) 0.2906(4) 0.6831(2) 0.0808(18) Uani 0.670(11) 1 d D U P G 1
H67A H 0.512172 0.277582 0.675229 0.121 Uiso 0.670(11) 1 calc R . P G 1
H67B H 0.501809 0.303997 0.706014 0.121 Uiso 0.670(11) 1 calc R . P G 1
H67C H 0.471506 0.243960 0.679925 0.121 Uiso 0.670(11) 1 calc R . P G 1
C70 C 0.6047(2) 0.5214(4) 0.77373(15) 0.0875(16) Uani 0.823(6) 1 d D U P H 1
H70A H 0.621131 0.485987 0.765406 0.131 Uiso 0.823(6) 1 calc R . P H 1
H70B H 0.620673 0.534888 0.796240 0.131 Uiso 0.823(6) 1 calc R . P H 1
H70C H 0.579184 0.493619 0.772384 0.131 Uiso 0.823(6) 1 calc R . P H 1
C72 C 0.5684(2) 0.6534(4) 0.76673(16) 0.0841(15) Uani 0.823(6) 1 d D U P H 1
H72A H 0.584047 0.665649 0.789427 0.126 Uiso 0.823(6) 1 calc R . P H 1
H72B H 0.562119 0.703717 0.754318 0.126 Uiso 0.823(6) 1 calc R . P H 1
H72C H 0.542503 0.626273 0.764807 0.126 Uiso 0.823(6) 1 calc R . P H 1
C74 C 0.63382(19) 0.6413(4) 0.75603(17) 0.0911(16) Uani 0.823(6) 1 d D U P H 1
H74A H 0.650194 0.605926 0.747661 0.137 Uiso 0.823(6) 1 calc R . P H 1
H74B H 0.627110 0.691115 0.743311 0.137 Uiso 0.823(6) 1 calc R . P H 1
H74C H 0.649776 0.654474 0.778583 0.137 Uiso 0.823(6) 1 calc R . P H 1
C89 C 0.6910(2) 0.3435(5) 0.5613(2) 0.0995(19) Uani 0.624(8) 1 d D U P I 1
H89A H 0.668294 0.326784 0.568079 0.149 Uiso 0.624(8) 1 calc R . P I 1
H89B H 0.681627 0.387712 0.545725 0.149 Uiso 0.624(8) 1 calc R . P I 1
H89C H 0.699585 0.297764 0.551283 0.149 Uiso 0.624(8) 1 calc R . P I 1
C91 C 0.7417(3) 0.3041(5) 0.6155(2) 0.0965(19) Uani 0.624(8) 1 d D U P I 1
H91A H 0.718649 0.287833 0.621970 0.145 Uiso 0.624(8) 1 calc R . P I 1
H91B H 0.750718 0.257841 0.606063 0.145 Uiso 0.624(8) 1 calc R . P I 1
H91C H 0.764703 0.323092 0.634460 0.145 Uiso 0.624(8) 1 calc R . P I 1
C93 C 0.7631(2) 0.3983(5) 0.5803(3) 0.0929(18) Uani 0.624(8) 1 d D U P I 1
H93A H 0.753700 0.441792 0.564437 0.139 Uiso 0.624(8) 1 calc R . P I 1
H93B H 0.786208 0.417570 0.599155 0.139 Uiso 0.624(8) 1 calc R . P I 1
H93C H 0.772223 0.352319 0.570758 0.139 Uiso 0.624(8) 1 calc R . P I 1
C97 C 0.7917(3) 0.5202(6) 0.7165(3) 0.146(3) Uani 0.618(9) 1 d D U P J 1
H97A H 0.772093 0.481084 0.719256 0.219 Uiso 0.618(9) 1 calc R . P J 1
H97B H 0.802935 0.499624 0.700750 0.219 Uiso 0.618(9) 1 calc R . P J 1
H97C H 0.814375 0.528535 0.737226 0.219 Uiso 0.618(9) 1 calc R . P J 1
C99 C 0.7498(3) 0.6325(8) 0.7284(2) 0.146(3) Uani 0.618(9) 1 d D U P J 1
H99A H 0.730773 0.591843 0.730984 0.218 Uiso 0.618(9) 1 calc R . P J 1
H99B H 0.771623 0.643179 0.749302 0.218 Uiso 0.618(9) 1 calc R . P J 1
H99C H 0.734598 0.682500 0.720036 0.218 Uiso 0.618(9) 1 calc R . P J 1
C101 C 0.7996(3) 0.6642(7) 0.7000(3) 0.143(3) Uani 0.618(9) 1 d D U P J 1
H10J H 0.821614 0.674919 0.720779 0.214 Uiso 0.618(9) 1 calc R . P J 1
H10K H 0.811662 0.643408 0.684798 0.214 Uiso 0.618(9) 1 calc R . P J 1
H10L H 0.784576 0.714318 0.691545 0.214 Uiso 0.618(9) 1 calc R . P J 1
C109 C 0.5943(2) 0.6380(7) 0.4974(2) 0.0658(17) Uani 0.559(17) 1 d D U P K 1
H10M H 0.580997 0.626981 0.474328 0.099 Uiso 0.559(17) 1 calc R . P K 1
H10N H 0.597072 0.587569 0.509509 0.099 Uiso 0.559(17) 1 calc R . P K 1
H10O H 0.577273 0.676041 0.504088 0.099 Uiso 0.559(17) 1 calc R . P K 1
C111 C 0.6643(3) 0.6158(6) 0.4942(2) 0.0633(16) Uani 0.559(17) 1 d D U P K 1
H11D H 0.651758 0.605675 0.470956 0.095 Uiso 0.559(17) 1 calc R . P K 1
H11E H 0.691833 0.639254 0.499239 0.095 Uiso 0.559(17) 1 calc R . P K 1
H11F H 0.666603 0.564901 0.505868 0.095 Uiso 0.559(17) 1 calc R . P K 1
C113 C 0.6331(4) 0.7547(4) 0.4862(2) 0.0607(16) Uani 0.559(17) 1 d D U P K 1
H11G H 0.620722 0.744928 0.462914 0.091 Uiso 0.559(17) 1 calc R . P K 1
H11H H 0.615513 0.791587 0.492654 0.091 Uiso 0.559(17) 1 calc R . P K 1
H11I H 0.660575 0.778708 0.491354 0.091 Uiso 0.559(17) 1 calc R . P K 1
C3 C 0.6737(6) 1.1120(5) 0.5349(5) 0.0769(18) Uani 0.245(8) 1 d D U P A 2
H3A H 0.685121 1.132050 0.557040 0.115 Uiso 0.245(8) 1 calc R . P A 2
H3B H 0.682484 1.147348 0.520887 0.115 Uiso 0.245(8) 1 calc R . P A 2
H3C H 0.643494 1.111340 0.527459 0.115 Uiso 0.245(8) 1 calc R . P A 2
C5 C 0.6722(6) 0.9944(11) 0.4993(2) 0.0784(18) Uani 0.245(8) 1 d D U P A 2
H5A H 0.641900 0.995097 0.491493 0.118 Uiso 0.245(8) 1 calc R . P A 2
H5B H 0.681681 1.028326 0.485322 0.118 Uiso 0.245(8) 1 calc R . P A 2
H5C H 0.681787 0.938924 0.498904 0.118 Uiso 0.245(8) 1 calc R . P A 2
C7 C 0.73666(16) 1.0261(12) 0.5461(5) 0.0756(18) Uani 0.245(8) 1 d D U P A 2
H7A H 0.747427 1.046956 0.568220 0.113 Uiso 0.245(8) 1 calc R . P A 2
H7B H 0.746474 0.970709 0.545933 0.113 Uiso 0.245(8) 1 calc R . P A 2
H7C H 0.746367 1.060111 0.532351 0.113 Uiso 0.245(8) 1 calc R . P A 2
C17 C 0.5362(2) 1.2282(6) 0.5905(3) 0.0634(19) Uani 0.343(8) 1 d D U P B 2
H17A H 0.529809 1.233425 0.567317 0.095 Uiso 0.343(8) 1 calc GR . P B 2
H17B H 0.537678 1.281946 0.600058 0.095 Uiso 0.343(8) 1 calc GR . P B 2
H17C H 0.514519 1.196660 0.594293 0.095 Uiso 0.343(8) 1 calc GR . P B 2
C19 C 0.6106(3) 1.2254(7) 0.5957(3) 0.0668(15) Uani 0.343(8) 1 d D U P B 2
H19A H 0.612420 1.282874 0.601276 0.100 Uiso 0.343(8) 1 calc R . P B 2
H19B H 0.637379 1.199605 0.606901 0.100 Uiso 0.343(8) 1 calc R . P B 2
H19C H 0.603032 1.219444 0.572421 0.100 Uiso 0.343(8) 1 calc R . P B 2
C21 C 0.5908(4) 1.1873(7) 0.64265(12) 0.0672(16) Uani 0.343(8) 1 d D U P B 2
H21A H 0.569432 1.161458 0.648891 0.101 Uiso 0.343(8) 1 calc R . P B 2
H21B H 0.616960 1.158123 0.652417 0.101 Uiso 0.343(8) 1 calc R . P B 2
H21C H 0.594396 1.243332 0.650134 0.101 Uiso 0.343(8) 1 calc R . P B 2
C29 C 0.4066(4) 1.0420(8) 0.63563(18) 0.089(2) Uani 0.549(14) 1 d D U P C 2
H29A H 0.403647 0.992248 0.646475 0.133 Uiso 0.549(14) 1 calc R . P C 2
H29B H 0.431998 1.069912 0.648869 0.133 Uiso 0.549(14) 1 calc R . P C 2
H29C H 0.382769 1.077064 0.632538 0.133 Uiso 0.549(14) 1 calc R . P C 2
C31 C 0.3709(3) 0.9734(6) 0.5826(3) 0.087(2) Uani 0.549(14) 1 d D U P C 2
H31A H 0.368526 0.924738 0.594255 0.131 Uiso 0.549(14) 1 calc R . P C 2
H31B H 0.346117 1.006691 0.578136 0.131 Uiso 0.549(14) 1 calc R . P C 2
H31C H 0.373621 0.957988 0.562182 0.131 Uiso 0.549(14) 1 calc R . P C 2
C33 C 0.4136(3) 1.0976(5) 0.5854(3) 0.087(2) Uani 0.549(14) 1 d D U P C 2
H33A H 0.389653 1.132747 0.581882 0.130 Uiso 0.549(14) 1 calc R . P C 2
H33B H 0.438872 1.126146 0.598517 0.130 Uiso 0.549(14) 1 calc R . P C 2
H33C H 0.415349 1.083079 0.564638 0.130 Uiso 0.549(14) 1 calc R . P C 2
C37 C 0.5477(7) 0.9285(13) 0.7366(4) 0.0957(19) Uani 0.318(6) 1 d D U P D 2
H37A H 0.517750 0.919097 0.728723 0.144 Uiso 0.318(6) 1 calc R . P D 2
H37B H 0.562199 0.876789 0.742343 0.144 Uiso 0.318(6) 1 calc R . P D 2
H37C H 0.555647 0.963458 0.755580 0.144 Uiso 0.318(6) 1 calc R . P D 2
C39 C 0.5375(6) 1.0543(9) 0.7055(4) 0.094(2) Uani 0.318(6) 1 d D U P D 2
H39A H 0.543969 1.082839 0.688645 0.141 Uiso 0.318(6) 1 calc R . P D 2
H39B H 0.507426 1.048013 0.698772 0.141 Uiso 0.318(6) 1 calc R . P D 2
H39C H 0.547868 1.085345 0.725536 0.141 Uiso 0.318(6) 1 calc R . P D 2
C41 C 0.6036(4) 0.9872(15) 0.7185(5) 0.096(2) Uani 0.318(6) 1 d D U P D 2
H41A H 0.606751 1.012876 0.699694 0.145 Uiso 0.318(6) 1 calc R . P D 2
H41B H 0.613386 1.024090 0.736912 0.145 Uiso 0.318(6) 1 calc R . P D 2
H41C H 0.619938 0.937422 0.723675 0.145 Uiso 0.318(6) 1 calc R . P D 2
C46 C 0.3677(4) 0.7096(12) 0.6656(4) 0.0883(19) Uani 0.320(6) 1 d D U P E 2
H46A H 0.363607 0.748690 0.648196 0.133 Uiso 0.320(6) 1 calc R . P E 2
H46B H 0.367363 0.654834 0.657214 0.133 Uiso 0.320(6) 1 calc R . P E 2
H46C H 0.345505 0.715288 0.674108 0.133 Uiso 0.320(6) 1 calc R . P E 2
C48 C 0.4049(6) 0.8123(8) 0.7020(5) 0.0869(19) Uani 0.320(6) 1 d D U P E 2
H48A H 0.399876 0.847259 0.683217 0.130 Uiso 0.320(6) 1 calc R . P E 2
H48B H 0.381371 0.815745 0.709162 0.130 Uiso 0.320(6) 1 calc R . P E 2
H48C H 0.430090 0.829713 0.719435 0.130 Uiso 0.320(6) 1 calc R . P E 2
C50 C 0.4176(6) 0.6684(11) 0.7195(4) 0.0879(19) Uani 0.320(6) 1 d D U P E 2
H50A H 0.397025 0.676620 0.729544 0.132 Uiso 0.320(6) 1 calc R . P E 2
H50B H 0.415530 0.613151 0.711282 0.132 Uiso 0.320(6) 1 calc R . P E 2
H50C H 0.445355 0.677396 0.735519 0.132 Uiso 0.320(6) 1 calc R . P E 2
C53 C 0.3905(3) 0.5601(5) 0.5687(3) 0.0917(18) Uani 0.494(6) 1 d D U P F 2
H53A H 0.380784 0.557273 0.586789 0.137 Uiso 0.494(6) 1 calc R . P F 2
H53B H 0.368019 0.544711 0.548801 0.137 Uiso 0.494(6) 1 calc R . P F 2
H53C H 0.413856 0.523139 0.572636 0.137 Uiso 0.494(6) 1 calc R . P F 2
C55 C 0.4194(3) 0.6505(7) 0.53761(19) 0.0894(16) Uani 0.494(6) 1 d D U P F 2
H55A H 0.442634 0.613351 0.541425 0.134 Uiso 0.494(6) 1 calc R . P F 2
H55B H 0.396862 0.635545 0.517636 0.134 Uiso 0.494(6) 1 calc R . P F 2
H55C H 0.428404 0.705704 0.535738 0.134 Uiso 0.494(6) 1 calc R . P F 2
C58 C 0.3682(2) 0.7034(6) 0.5599(3) 0.0899(18) Uani 0.494(6) 1 d D U P F 2
H58A H 0.358601 0.700037 0.578059 0.135 Uiso 0.494(6) 1 calc R . P F 2
H58B H 0.377098 0.758633 0.558101 0.135 Uiso 0.494(6) 1 calc R . P F 2
H58C H 0.345557 0.688474 0.539999 0.135 Uiso 0.494(6) 1 calc R . P F 2
C62 C 0.4554(5) 0.3045(8) 0.6358(3) 0.0723(19) Uani 0.330(11) 1 d D U P G 2
H62A H 0.437372 0.261314 0.638106 0.108 Uiso 0.330(11) 1 calc R . P G 2
H62B H 0.441355 0.333531 0.615573 0.108 Uiso 0.330(11) 1 calc R . P G 2
H62C H 0.481146 0.281027 0.635427 0.108 Uiso 0.330(11) 1 calc R . P G 2
C64 C 0.4251(3) 0.3999(9) 0.6655(4) 0.0651(19) Uani 0.330(11) 1 d D U P G 2
H64A H 0.431883 0.437168 0.683731 0.098 Uiso 0.330(11) 1 calc R . P G 2
H64B H 0.410659 0.429161 0.645429 0.098 Uiso 0.330(11) 1 calc R . P G 2
H64C H 0.407311 0.356702 0.668090 0.098 Uiso 0.330(11) 1 calc R . P G 2
C66 C 0.4891(4) 0.3200(9) 0.6961(2) 0.076(2) Uani 0.330(11) 1 d D U P G 2
H66A H 0.495110 0.358299 0.713935 0.115 Uiso 0.330(11) 1 calc R . P G 2
H66B H 0.472393 0.275482 0.699224 0.115 Uiso 0.330(11) 1 calc R . P G 2
H66C H 0.515110 0.298670 0.695360 0.115 Uiso 0.330(11) 1 calc R . P G 2
C71 C 0.5665(6) 0.5549(14) 0.7686(5) 0.0849(18) Uani 0.177(6) 1 d D U P H 2
H71A H 0.537704 0.571999 0.757715 0.127 Uiso 0.177(6) 1 calc R . P H 2
H71B H 0.568545 0.496517 0.766007 0.127 Uiso 0.177(6) 1 calc R . P H 2
H71C H 0.575481 0.568086 0.791538 0.127 Uiso 0.177(6) 1 calc R . P H 2
C73 C 0.5908(8) 0.6893(4) 0.7580(6) 0.0855(19) Uani 0.177(6) 1 d D U P H 2
H73A H 0.562101 0.706678 0.747121 0.128 Uiso 0.177(6) 1 calc R . P H 2
H73B H 0.599741 0.702075 0.781004 0.128 Uiso 0.177(6) 1 calc R . P H 2
H73C H 0.608587 0.717533 0.748640 0.128 Uiso 0.177(6) 1 calc R . P H 2
C75 C 0.6387(3) 0.5717(14) 0.7707(6) 0.0866(19) Uani 0.177(6) 1 d D U P H 2
H75A H 0.648600 0.590171 0.793125 0.130 Uiso 0.177(6) 1 calc R . P H 2
H75B H 0.640190 0.512745 0.770184 0.130 Uiso 0.177(6) 1 calc R . P H 2
H75C H 0.655893 0.595055 0.759712 0.130 Uiso 0.177(6) 1 calc R . P H 2
C88 C 0.7125(5) 0.3739(8) 0.55390(17) 0.0966(19) Uani 0.376(8) 1 d D U P I 2
H88A H 0.719054 0.426351 0.546827 0.145 Uiso 0.376(8) 1 calc R . P I 2
H88B H 0.726205 0.331059 0.546360 0.145 Uiso 0.376(8) 1 calc R . P I 2
H88C H 0.682494 0.365407 0.544956 0.145 Uiso 0.376(8) 1 calc R . P I 2
C90 C 0.7175(5) 0.2905(5) 0.6021(3) 0.0945(19) Uani 0.376(8) 1 d D U P I 2
H90A H 0.727292 0.289924 0.625711 0.142 Uiso 0.376(8) 1 calc R . P I 2
H90B H 0.687544 0.281781 0.593308 0.142 Uiso 0.376(8) 1 calc R . P I 2
H90C H 0.731254 0.247432 0.594712 0.142 Uiso 0.376(8) 1 calc R . P I 2
C92 C 0.7742(2) 0.3874(8) 0.6050(4) 0.094(2) Uani 0.376(8) 1 d D U P I 2
H92A H 0.783582 0.386101 0.628562 0.141 Uiso 0.376(8) 1 calc R . P I 2
H92B H 0.788584 0.345482 0.597599 0.141 Uiso 0.376(8) 1 calc R . P I 2
H92C H 0.780269 0.440358 0.598018 0.141 Uiso 0.376(8) 1 calc R . P I 2
C96 C 0.8087(3) 0.6126(12) 0.6964(4) 0.143(3) Uani 0.382(9) 1 d D U P J 2
H96A H 0.802952 0.650988 0.678548 0.214 Uiso 0.382(9) 1 calc R . P J 2
H96B H 0.831091 0.633515 0.715316 0.214 Uiso 0.382(9) 1 calc R . P J 2
H96C H 0.816935 0.560668 0.690106 0.214 Uiso 0.382(9) 1 calc R . P J 2
C98 C 0.7776(5) 0.5410(9) 0.7326(3) 0.142(3) Uani 0.382(9) 1 d D U P J 2
H98A H 0.800824 0.560108 0.751317 0.213 Uiso 0.382(9) 1 calc R . P J 2
H98B H 0.752823 0.536730 0.738190 0.213 Uiso 0.382(9) 1 calc R . P J 2
H98C H 0.784200 0.487941 0.726041 0.213 Uiso 0.382(9) 1 calc R . P J 2
C100 C 0.7543(5) 0.6830(8) 0.7127(4) 0.146(3) Uani 0.382(9) 1 d D U P J 2
H10P H 0.749344 0.720262 0.694588 0.220 Uiso 0.382(9) 1 calc R . P J 2
H10Q H 0.728602 0.675050 0.716659 0.220 Uiso 0.382(9) 1 calc R . P J 2
H10R H 0.775441 0.705647 0.731986 0.220 Uiso 0.382(9) 1 calc R . P J 2
C110 C 0.6042(4) 0.6084(7) 0.4966(3) 0.0658(18) Uani 0.441(17) 1 d D U P K 2
H11J H 0.615796 0.560735 0.509813 0.099 Uiso 0.441(17) 1 calc R . P K 2
H11K H 0.580400 0.628056 0.501388 0.099 Uiso 0.441(17) 1 calc R . P K 2
H11L H 0.595256 0.593963 0.473765 0.099 Uiso 0.441(17) 1 calc R . P K 2
C112 C 0.6751(3) 0.6436(9) 0.4979(3) 0.0621(17) Uani 0.441(17) 1 d D U P K 2
H11M H 0.685950 0.595511 0.511001 0.093 Uiso 0.441(17) 1 calc R . P K 2
H11N H 0.667120 0.629778 0.475013 0.093 Uiso 0.441(17) 1 calc R . P K 2
H11O H 0.696357 0.685603 0.503478 0.093 Uiso 0.441(17) 1 calc R . P K 2
C114 C 0.6197(4) 0.7497(5) 0.4838(3) 0.0622(18) Uani 0.441(17) 1 d D U P K 2
H11P H 0.607856 0.734624 0.461042 0.093 Uiso 0.441(17) 1 calc R . P K 2
H11Q H 0.598081 0.773595 0.490361 0.093 Uiso 0.441(17) 1 calc R . P K 2
H11R H 0.641889 0.789064 0.487073 0.093 Uiso 0.441(17) 1 calc R . P K 2

loop_
_atom_site_aniso_label
_atom_site_aniso_U_11
_atom_site_aniso_U_22
_atom_site_aniso_U_33
_atom_site_aniso_U_23
_atom_site_aniso_U_13
_atom_site_aniso_U_12
Cr1 0.0297(3) 0.0235(3) 0.0367(3) -0.0006(2) 0.0136(2) -0.0037(2)
Cr2 0.0312(3) 0.0208(2) 0.0320(3) 0.0006(2) 0.0102(2) -0.0020(2)
Cr3 0.0406(3) 0.0197(2) 0.0398(3) 0.0005(2) 0.0198(3) 0.0049(2)
Cr4 0.0341(3) 0.0244(3) 0.0476(4) 0.0037(2) 0.0209(3) 0.0069(2)
Cr5 0.0265(3) 0.0253(3) 0.0489(4) 0.0061(2) 0.0162(2) 0.0041(2)
Cr6 0.0239(2) 0.0208(2) 0.0323(3) 0.0031(2) 0.0115(2) 0.00116(19)
Cr7 0.0233(2) 0.0238(3) 0.0328(3) 0.0043(2) 0.0106(2) 0.0015(2)
Cr8 0.0263(3) 0.0247(3) 0.0344(3) 0.0006(2) 0.0140(2) -0.0025(2)
F1 0.0295(9) 0.0219(9) 0.0337(10) -0.0021(8) 0.0122(8) -0.0029(7)
F2 0.0338(10) 0.0246(9) 0.0292(10) 0.0012(8) 0.0106(8) 0.0012(8)
F3 0.0358(10) 0.0206(9) 0.0342(10) -0.0013(8) 0.0149(8) 0.0030(8)
F4 0.0280(9) 0.0251(9) 0.0359(11) 0.0023(8) 0.0123(8) 0.0017(7)
F5 0.0303(10) 0.0235(9) 0.0351(11) 0.0038(8) 0.0119(8) 0.0041(7)
F6 0.0267(9) 0.0205(8) 0.0358(10) -0.0010(7) 0.0127(8) -0.0020(7)
F7 0.0243(9) 0.0258(9) 0.0346(10) 0.0045(8) 0.0113(8) -0.0011(7)
F8 0.0346(10) 0.0252(9) 0.0324(10) 0.0003(8) 0.0154(8) -0.0001(8)
O1 0.0441(15) 0.0320(13) 0.0608(18) 0.0086(12) 0.0274(14) -0.0037(12)
O2 0.0479(16) 0.0350(14) 0.0501(17) 0.0120(12) 0.0238(13) -0.0002(12)
O3 0.0368(14) 0.0338(14) 0.0438(15) -0.0092(11) 0.0032(11) -0.0021(11)
O4 0.0371(14) 0.0333(13) 0.0440(15) -0.0121(11) 0.0072(12) -0.0056(11)
O5 0.0490(15) 0.0206(12) 0.0573(17) 0.0026(11) 0.0231(13) -0.0002(11)
O6 0.075(2) 0.0209(12) 0.088(2) 0.0023(13) 0.0528(19) 0.0060(13)
O7 0.0335(13) 0.0452(15) 0.0291(13) -0.0003(11) 0.0086(10) 0.0016(11)
O8 0.0366(14) 0.0536(17) 0.0362(15) 0.0122(12) 0.0107(12) 0.0076(12)
O9 0.0569(18) 0.0332(14) 0.088(2) 0.0167(15) 0.0441(18) 0.0203(13)
O10 0.0497(18) 0.0424(17) 0.120(3) 0.0297(18) 0.048(2) 0.0233(14)
O11 0.0670(19) 0.0476(16) 0.0468(17) -0.0197(13) 0.0325(15) -0.0206(14)
O12 0.090(2) 0.0341(14) 0.0435(16) -0.0107(12) 0.0378(16) -0.0090(15)
O13 0.070(2) 0.0386(16) 0.104(3) 0.0153(17) 0.065(2) 0.0161(14)
O14 0.0474(16) 0.0390(15) 0.093(2) 0.0172(15) 0.0455(17) 0.0111(13)
O15 0.0407(15) 0.0415(16) 0.0546(18) 0.0124(13) -0.0025(13) -0.0066(12)
O16 0.0385(15) 0.0307(14) 0.068(2) -0.0103(13) -0.0058(14) 0.0057(12)
O17 0.0378(15) 0.0310(14) 0.111(3) 0.0138(16) 0.0371(17) 0.0014(12)
O18 0.0351(13) 0.0273(12) 0.0598(17) 0.0102(12) 0.0232(12) -0.0006(10)
O19 0.0517(16) 0.0469(16) 0.0402(15) 0.0098(12) 0.0245(13) 0.0185(13)
O20 0.0346(13) 0.0447(15) 0.0321(13) 0.0003(11) 0.0114(11) 0.0096(11)
O21 0.0301(12) 0.0276(12) 0.0465(15) 0.0125(11) 0.0154(11) 0.0045(10)
O22 0.0343(13) 0.0349(13) 0.0468(15) 0.0150(11) 0.0183(12) 0.0113(11)
O23 0.0270(12) 0.0296(12) 0.0379(14) -0.0067(10) 0.0098(10) -0.0043(9)
O24 0.0329(13) 0.0271(12) 0.0358(13) -0.0061(10) 0.0129(10) -0.0049(10)
O25 0.0394(14) 0.0356(14) 0.0567(17) 0.0132(12) 0.0262(13) 0.0122(11)
O26 0.0509(16) 0.0293(13) 0.0560(17) -0.0032(12) 0.0328(14) 0.0000(11)
O27 0.0324(13) 0.0541(16) 0.0340(14) 0.0073(12) 0.0052(11) -0.0104(12)
O28 0.0256(12) 0.0416(14) 0.0422(15) 0.0063(12) 0.0063(11) -0.0055(10)
O29 0.0369(13) 0.0334(13) 0.0537(17) 0.0009(12) 0.0275(12) -0.0026(11)
O30 0.0341(13) 0.0332(13) 0.0640(18) 0.0003(12) 0.0226(13) -0.0049(11)
O31 0.0449(14) 0.0336(13) 0.0347(14) -0.0013(11) 0.0148(11) -0.0120(11)
O32 0.0468(14) 0.0319(13) 0.0335(14) 0.0005(10) 0.0199(11) -0.0010(11)
C1 0.043(2) 0.0298(18) 0.044(2) 0.0008(16) 0.0209(17) -0.0069(16)
C2 0.074(2) 0.069(2) 0.087(3) 0.032(2) 0.046(2) -0.0032(19)
C9 0.039(2) 0.0369(19) 0.0331(19) -0.0045(15) 0.0088(16) -0.0095(16)
C10 0.085(3) 0.085(3) 0.062(2) -0.033(2) -0.007(2) 0.000(2)
C11 0.103(3) 0.100(3) 0.060(3) -0.033(3) -0.005(2) 0.017(3)
C12 0.113(4) 0.101(3) 0.094(3) -0.024(3) -0.012(3) -0.031(3)
C13 0.094(3) 0.106(4) 0.076(3) -0.040(3) -0.024(3) 0.017(3)
C14 0.050(2) 0.0212(16) 0.039(2) 0.0016(14) 0.0114(17) 0.0014(15)
C15 0.084(2) 0.0216(14) 0.068(2) -0.0088(15) 0.0212(19) -0.0052(15)
C22 0.0385(19) 0.0255(16) 0.0291(18) 0.0066(14) 0.0036(15) 0.0047(14)
C23 0.062(3) 0.053(3) 0.041(2) -0.005(2) -0.005(2) -0.009(2)
C25 0.149(6) 0.041(3) 0.088(5) -0.017(3) 0.004(4) -0.024(4)
C26 0.108(5) 0.096(5) 0.035(3) -0.016(3) 0.008(3) -0.006(4)
C27 0.043(2) 0.035(2) 0.043(2) 0.0013(16) 0.0151(17) 0.0139(16)
C28 0.072(2) 0.069(3) 0.114(4) 0.028(2) 0.049(3) 0.042(2)
C35 0.046(2) 0.038(2) 0.036(2) -0.0081(16) 0.0125(17) 0.0084(17)
C36 0.095(3) 0.118(4) 0.051(2) -0.035(2) 0.019(2) -0.008(3)
C43 0.0329(18) 0.043(2) 0.043(2) 0.0019(17) 0.0186(16) 0.0049(16)
C44 0.076(3) 0.097(3) 0.103(3) 0.013(3) 0.070(2) 0.018(2)
C51 0.0272(17) 0.049(2) 0.038(2) -0.0050(17) 0.0108(15) 0.0018(16)
C52 0.049(2) 0.114(4) 0.064(2) -0.022(2) -0.0053(18) -0.005(2)
C56 0.055(3) 0.129(6) 0.077(4) -0.013(4) -0.014(3) -0.021(4)
C60 0.0299(18) 0.0323(18) 0.051(2) 0.0021(16) 0.0153(16) -0.0028(15)
C61 0.057(2) 0.0404(19) 0.115(3) 0.0039(19) 0.046(2) -0.0145(16)
C68 0.042(2) 0.0359(19) 0.0323(19) 0.0031(15) 0.0178(16) 0.0013(16)
C69 0.094(3) 0.094(3) 0.048(2) -0.0171(19) 0.022(2) 0.012(2)
C76 0.0324(17) 0.0219(15) 0.0271(17) -0.0009(13) 0.0090(14) -0.0005(13)
C77 0.041(2) 0.0350(19) 0.0319(19) 0.0070(15) 0.0069(16) 0.0068(16)
C78 0.055(3) 0.049(2) 0.058(3) 0.013(2) 0.013(2) 0.022(2)
C79 0.073(3) 0.076(3) 0.066(3) 0.045(3) 0.031(3) 0.009(3)
C80 0.095(4) 0.064(3) 0.047(3) -0.011(2) -0.013(3) 0.020(3)
C81 0.0366(18) 0.0137(13) 0.0324(18) -0.0023(12) 0.0072(15) -0.0028(12)
C82 0.056(2) 0.0322(19) 0.034(2) 0.0034(16) 0.0038(18) -0.0020(17)
C83 0.132(5) 0.086(4) 0.030(2) 0.006(2) 0.021(3) 0.029(4)
C84 0.070(3) 0.080(4) 0.057(3) 0.017(3) -0.024(3) -0.025(3)
C85 0.075(3) 0.040(2) 0.058(3) 0.017(2) 0.005(2) 0.007(2)
C86 0.0324(18) 0.0319(19) 0.058(3) -0.0024(17) 0.0221(18) 0.0015(15)
C87 0.112(3) 0.052(2) 0.141(4) -0.013(2) 0.093(3) 0.014(2)
C94 0.035(2) 0.052(2) 0.041(2) 0.0059(19) 0.0029(17) -0.0100(18)
C95 0.106(4) 0.217(7) 0.060(3) 0.016(4) -0.014(3) -0.093(5)
C102 0.0312(18) 0.039(2) 0.046(2) 0.0021(16) 0.0192(16) -0.0049(15)
C103 0.038(2) 0.049(2) 0.093(4) -0.002(2) 0.038(2) -0.0057(19)
C104 0.091(4) 0.110(5) 0.142(6) 0.031(5) 0.088(5) -0.002(4)
C105 0.053(3) 0.072(4) 0.162(7) -0.013(4) 0.064(4) 0.003(3)
C106 0.032(2) 0.079(4) 0.130(5) -0.020(4) 0.021(3) -0.012(2)
C107 0.0338(18) 0.0383(19) 0.0335(19) -0.0018(15) 0.0177(15) -0.0042(15)
C108 0.069(2) 0.064(2) 0.0367(17) -0.0065(15) 0.0193(16) -0.0165(17)
C4 0.082(3) 0.073(3) 0.089(3) 0.037(3) 0.044(3) 0.002(2)
C6 0.080(3) 0.079(3) 0.086(3) 0.030(2) 0.047(3) 0.005(2)
C8 0.081(3) 0.075(3) 0.098(3) 0.030(3) 0.041(3) -0.014(2)
C16 0.091(3) 0.028(2) 0.075(3) -0.010(2) 0.030(3) 0.000(2)
C18 0.080(3) 0.022(2) 0.071(3) -0.007(2) 0.020(2) -0.013(2)
C20 0.095(3) 0.035(2) 0.076(3) -0.009(2) 0.010(3) -0.009(2)
C30 0.068(3) 0.081(4) 0.119(5) 0.029(4) 0.049(4) 0.040(3)
C32 0.080(3) 0.068(4) 0.118(4) 0.034(3) 0.042(4) 0.041(3)
C34 0.083(4) 0.076(4) 0.122(4) 0.017(3) 0.054(4) 0.041(3)
C38 0.098(4) 0.122(4) 0.055(3) -0.038(3) 0.021(3) -0.005(3)
C40 0.099(4) 0.119(4) 0.057(3) -0.036(3) 0.013(3) -0.013(3)
C42 0.103(4) 0.125(4) 0.058(3) -0.027(3) 0.011(3) -0.006(3)
C45 0.079(3) 0.101(3) 0.110(4) 0.017(3) 0.069(3) 0.010(3)
C47 0.078(3) 0.101(3) 0.111(4) 0.013(3) 0.069(3) 0.023(3)
C49 0.087(3) 0.110(4) 0.105(4) 0.008(3) 0.066(3) 0.016(3)
C54 0.062(3) 0.120(4) 0.066(3) -0.027(3) -0.005(2) -0.004(3)
C57 0.058(3) 0.119(4) 0.068(3) -0.017(3) -0.009(2) -0.003(3)
C59 0.051(3) 0.123(4) 0.073(3) -0.018(3) -0.006(2) -0.010(3)
C63 0.061(3) 0.041(3) 0.119(4) -0.012(3) 0.042(3) -0.016(3)
C65 0.062(3) 0.051(3) 0.110(4) 0.004(3) 0.052(3) -0.018(2)
C67 0.073(3) 0.041(3) 0.129(4) 0.011(3) 0.038(3) -0.014(2)
C70 0.105(3) 0.100(3) 0.050(3) -0.009(2) 0.019(2) 0.015(3)
C72 0.101(3) 0.098(3) 0.051(3) -0.021(2) 0.024(2) 0.016(3)
C74 0.097(3) 0.104(3) 0.060(3) -0.020(3) 0.014(2) 0.001(3)
C89 0.123(4) 0.059(3) 0.146(5) -0.018(3) 0.085(4) 0.011(3)
C91 0.119(4) 0.055(3) 0.148(5) -0.008(3) 0.087(4) 0.015(3)
C93 0.116(4) 0.061(3) 0.144(5) -0.013(3) 0.097(4) 0.015(3)
C97 0.106(5) 0.223(8) 0.065(4) 0.021(4) -0.020(3) -0.087(5)
C99 0.116(4) 0.222(8) 0.062(3) 0.010(4) -0.012(3) -0.090(5)
C101 0.106(4) 0.216(8) 0.066(3) 0.011(4) -0.016(3) -0.097(5)
C109 0.074(3) 0.072(3) 0.045(3) -0.007(3) 0.014(3) -0.021(3)
C111 0.080(3) 0.067(3) 0.043(3) -0.019(3) 0.022(3) -0.014(3)
C113 0.067(4) 0.070(3) 0.039(3) 0.002(2) 0.011(3) -0.015(3)
C3 0.079(3) 0.070(3) 0.092(4) 0.032(3) 0.043(3) -0.005(3)
C5 0.081(3) 0.076(3) 0.088(3) 0.032(3) 0.043(3) 0.001(3)
C7 0.076(3) 0.074(3) 0.091(4) 0.031(3) 0.047(3) -0.005(3)
C17 0.088(3) 0.025(3) 0.071(4) -0.011(3) 0.022(3) -0.001(3)
C19 0.087(3) 0.029(2) 0.076(3) -0.009(3) 0.019(3) -0.011(3)
C21 0.090(3) 0.030(2) 0.072(3) -0.010(2) 0.018(3) -0.007(3)
C29 0.085(4) 0.078(4) 0.120(4) 0.019(3) 0.057(3) 0.042(3)
C31 0.071(3) 0.082(3) 0.118(5) 0.030(3) 0.045(4) 0.038(3)
C33 0.080(3) 0.067(4) 0.118(4) 0.033(3) 0.043(3) 0.043(3)
C37 0.101(4) 0.123(4) 0.054(3) -0.032(3) 0.018(3) -0.007(3)
C39 0.100(4) 0.119(4) 0.054(3) -0.038(3) 0.018(3) -0.007(3)
C41 0.098(4) 0.121(5) 0.057(3) -0.032(3) 0.012(3) -0.010(3)
C46 0.078(3) 0.104(4) 0.110(4) 0.012(3) 0.068(3) 0.016(3)
C48 0.082(3) 0.102(4) 0.107(4) 0.010(3) 0.069(3) 0.020(3)
C50 0.083(3) 0.103(4) 0.106(4) 0.015(3) 0.068(3) 0.015(3)
C53 0.058(3) 0.118(4) 0.072(3) -0.022(3) -0.009(3) -0.011(3)
C55 0.061(3) 0.122(4) 0.064(3) -0.023(3) -0.003(2) -0.005(3)
C58 0.050(3) 0.122(4) 0.073(3) -0.021(3) -0.007(2) -0.002(3)
C62 0.061(3) 0.043(3) 0.122(4) -0.007(3) 0.044(3) -0.012(3)
C64 0.058(3) 0.046(3) 0.110(4) 0.007(3) 0.052(3) -0.017(3)
C66 0.069(3) 0.042(3) 0.124(4) 0.010(3) 0.042(3) -0.014(3)
C71 0.100(3) 0.099(4) 0.051(3) -0.014(3) 0.022(3) 0.013(3)
C73 0.097(3) 0.098(3) 0.054(3) -0.020(3) 0.019(3) 0.010(3)
C75 0.098(3) 0.100(4) 0.053(3) -0.016(3) 0.017(3) 0.010(3)
C88 0.122(4) 0.061(3) 0.142(4) -0.016(3) 0.090(4) 0.015(3)
C90 0.119(4) 0.052(3) 0.146(5) -0.013(3) 0.088(4) 0.011(3)
C92 0.114(4) 0.059(3) 0.146(5) -0.011(3) 0.091(4) 0.015(3)
C96 0.104(4) 0.219(8) 0.066(3) 0.017(4) -0.016(3) -0.094(5)
C98 0.108(5) 0.221(8) 0.059(4) 0.017(4) -0.015(3) -0.089(5)
C100 0.113(5) 0.219(8) 0.067(4) 0.011(4) -0.015(3) -0.090(5)
C110 0.076(3) 0.069(3) 0.045(3) -0.010(3) 0.013(3) -0.020(3)
C112 0.077(3) 0.068(4) 0.042(3) -0.017(3) 0.023(3) -0.013(3)
C114 0.068(4) 0.071(3) 0.040(3) 0.000(2) 0.011(3) -0.014(3)

loop_
_atom_type_symbol
_atom_type_description
_atom_type_scat_dispersion_real
_atom_type_scat_dispersion_imag
_atom_type_scat_source
C C 0.0033 0.0016 'International Tables Vol C Tables 4.2.6.8 and 6.1.1.4'
H H 0.0000 0.0000 'International Tables Vol C Tables 4.2.6.8 and 6.1.1.4'
Cr Cr 0.3209 0.6236 'International Tables Vol C Tables 4.2.6.8 and 6.1.1.4'
F F 0.0171 0.0103 'International Tables Vol C Tables 4.2.6.8 and 6.1.1.4'
O O 0.0106 0.0060 'International Tables Vol C Tables 4.2.6.8 and 6.1.1.4'

loop_
_geom_angle_atom_site_label_1
_geom_angle_atom_site_label_2
_geom_angle_atom_site_label_3
_geom_angle
F1 Cr1 F8 90.02(8)
F1 Cr1 O1 93.08(10)
F1 Cr1 O3 91.47(10)
F1 Cr1 O30 179.75(12)
F1 Cr1 O32 89.06(10)
F8 Cr1 O1 176.90(10)
F8 Cr1 O3 90.11(10)
F8 Cr1 O30 89.94(10)
F8 Cr1 O32 92.39(9)
O1 Cr1 O32 87.81(12)
O3 Cr1 O1 89.67(12)
O3 Cr1 O32 177.45(12)
O30 Cr1 O1 86.96(11)
O30 Cr1 O3 88.28(12)
O30 Cr1 O32 91.19(12)
F1 Cr2 F2 89.94(8)
F1 Cr2 O2 91.68(10)
F1 Cr2 O4 91.24(10)
F1 Cr2 O5 177.28(10)
F1 Cr2 O7 87.49(10)
F2 Cr2 O2 178.13(10)
F2 Cr2 O4 90.31(10)
F2 Cr2 O5 92.03(10)
F2 Cr2 O7 90.18(10)
O2 Cr2 O4 90.60(12)
O5 Cr2 O2 86.38(12)
O5 Cr2 O4 86.87(11)
O5 Cr2 O7 94.39(12)
O7 Cr2 O2 88.95(12)
O7 Cr2 O4 178.64(12)
F2 Cr3 F3 92.11(8)
F2 Cr3 O6 90.28(11)
F2 Cr3 O8 90.44(10)
F2 Cr3 O9 175.47(11)
F2 Cr3 O11 90.12(11)
F3 Cr3 O6 176.58(11)
F3 Cr3 O8 87.44(11)
F3 Cr3 O9 92.28(11)
F3 Cr3 O11 90.25(11)
O6 Cr3 O9 85.38(13)
O6 Cr3 O11 87.31(14)
O8 Cr3 O6 94.98(14)
O8 Cr3 O9 88.66(13)
O8 Cr3 O11 177.64(13)
O9 Cr3 O11 90.96(14)
F3 Cr4 F4 90.53(8)
F3 Cr4 O10 92.77(11)
F3 Cr4 O12 90.68(11)
F3 Cr4 O13 178.09(11)
F3 Cr4 O15 90.69(11)
F4 Cr4 O10 176.67(11)
F4 Cr4 O12 90.02(11)
F4 Cr4 O13 90.99(11)
F4 Cr4 O15 92.06(10)
O10 Cr4 O12 90.43(16)
O10 Cr4 O13 85.73(13)
O10 Cr4 O15 87.42(15)
O12 Cr4 O13 88.15(15)
O12 Cr4 O15 177.50(14)
O13 Cr4 O15 90.42(15)
F4 Cr5 O14 91.96(10)
F4 Cr5 O16 92.02(11)
F4 Cr5 O17 178.42(10)
F4 Cr5 O19 89.24(11)
F5 Cr5 F4 89.12(8)
F5 Cr5 O14 178.39(11)
F5 Cr5 O16 90.92(11)
F5 Cr5 O17 92.13(11)
F5 Cr5 O19 90.52(10)
O14 Cr5 O16 90.23(14)
O14 Cr5 O17 86.81(12)
O14 Cr5 O19 88.31(13)
O17 Cr5 O16 87.00(14)
O17 Cr5 O19 91.71(14)
O19 Cr5 O16 178.10(13)
F5 Cr6 F6 90.67(8)
F5 Cr6 O18 92.89(9)
F5 Cr6 O20 90.12(10)
F5 Cr6 O21 177.32(10)
F5 Cr6 O23 85.19(9)
F6 Cr6 O18 175.78(10)
F6 Cr6 O20 89.83(10)
F6 Cr6 O21 90.09(9)
F6 Cr6 O23 90.12(9)
O18 Cr6 O20 92.43(12)
O18 Cr6 O21 86.46(10)
O18 Cr6 O23 87.92(11)
O20 Cr6 O23 175.31(11)
O21 Cr6 O20 87.31(11)
O21 Cr6 O23 97.37(11)
F6 Cr7 O22 90.53(9)
F6 Cr7 O24 90.66(9)
F6 Cr7 O25 176.37(10)
F6 Cr7 O27 90.40(10)
F7 Cr7 F6 89.33(8)
F7 Cr7 O22 177.76(11)
F7 Cr7 O24 85.23(9)
F7 Cr7 O25 93.71(10)
F7 Cr7 O27 90.26(10)
O22 Cr7 O24 97.01(11)
O22 Cr7 O25 86.51(11)
O22 Cr7 O27 87.50(11)
O24 Cr7 O27 175.36(11)
O25 Cr7 O24 87.62(11)
O25 Cr7 O27 91.57(12)
F7 Cr8 F8 89.09(8)
F7 Cr8 O26 91.68(10)
F7 Cr8 O28 91.23(9)
F7 Cr8 O29 177.81(10)
F7 Cr8 O31 90.46(9)
F8 Cr8 O26 178.59(10)
F8 Cr8 O28 89.02(10)
F8 Cr8 O29 92.36(10)
F8 Cr8 O31 91.11(10)
O28 Cr8 O26 92.14(12)
O28 Cr8 O29 87.16(11)
O28 Cr8 O31 178.31(11)
O29 Cr8 O26 86.90(11)
O29 Cr8 O31 91.15(11)
O31 Cr8 O26 87.71(12)
Cr1 F1 Cr2 124.22(9)
Cr3 F2 Cr2 124.52(10)
Cr4 F3 Cr3 124.42(10)
Cr4 F4 Cr5 124.56(10)
Cr5 F5 Cr6 125.14(10)
Cr6 F6 Cr7 124.79(9)
Cr8 F7 Cr7 123.78(10)
Cr1 F8 Cr8 123.47(10)
C1 O1 Cr1 135.1(2)
C1 O2 Cr2 131.2(2)
C9 O3 Cr1 130.2(2)
C9 O4 Cr2 135.9(2)
C14 O5 Cr2 133.6(2)
C14 O6 Cr3 134.7(2)
C22 O7 Cr2 132.8(2)
C22 O8 Cr3 133.8(2)
C27 O9 Cr3 136.3(2)
C27 O10 Cr4 134.0(3)
C35 O11 Cr3 133.5(3)
C35 O12 Cr4 135.2(3)
C43 O13 Cr4 135.1(3)
C43 O14 Cr5 134.8(3)
C51 O15 Cr4 135.4(3)
C51 O16 Cr5 133.9(3)
C60 O17 Cr5 133.9(2)
C60 O18 Cr6 134.3(2)
C68 O19 Cr5 134.8(2)
C68 O20 Cr6 132.9(2)
C76 O21 Cr6 134.3(2)
C76 O22 Cr7 133.1(2)
C81 O23 Cr6 130.6(2)
C81 O24 Cr7 130.5(2)
C86 O25 Cr7 133.6(2)
C86 O26 Cr8 130.5(3)
C94 O27 Cr7 128.8(3)
C94 O28 Cr8 134.3(2)
C102 O29 Cr8 133.3(2)
C102 O30 Cr1 129.1(2)
C107 O31 Cr8 128.1(2)
C107 O32 Cr1 134.6(2)
O1 C1 C2 116.0(3)
O2 C1 O1 125.7(3)
O2 C1 C2 118.3(3)
C1 C2 C6 107.7(4)
C1 C2 C3 107.6(7)
C4 C2 C1 111.5(4)
C4 C2 C6 110.1(2)
C4 C2 C8 110.6(2)
C8 C2 C1 106.7(4)
C8 C2 C6 110.1(3)
C5 C2 C1 107.4(8)
C5 C2 C3 110.3(3)
C5 C2 C7 110.3(3)
C7 C2 C1 111.1(7)
C7 C2 C3 110.2(3)
O3 C9 O4 126.0(3)
O3 C9 C10 117.3(4)
O4 C9 C10 116.7(4)
C9 C10 C12 105.5(5)
C11 C10 C9 110.3(5)
C11 C10 C12 104.0(6)
C13 C10 C9 112.7(5)
C13 C10 C11 110.0(6)
C13 C10 C12 114.0(6)
O5 C14 O6 124.9(3)
O5 C14 C15 117.8(3)
O6 C14 C15 117.4(3)
C14 C15 C18 109.6(3)
C14 C15 C17 108.9(5)
C14 C15 C21 102.2(5)
C16 C15 C14 111.1(4)
C16 C15 C18 110.1(2)
C16 C15 C20 111.0(2)
C20 C15 C14 105.0(4)
C20 C15 C18 110.0(2)
C17 C15 C21 109.9(3)
C19 C15 C14 114.8(5)
C19 C15 C17 110.4(3)
C19 C15 C21 110.4(3)
O7 C22 O8 125.6(3)
O7 C22 C23 117.5(4)
O8 C22 C23 116.8(4)
C22 C23 C56 110.7(4)
C25 C23 C22 103.6(4)
C25 C23 C56 110.7(5)
C26 C23 C22 110.4(4)
C26 C23 C25 111.5(5)
C26 C23 C56 109.8(5)
O9 C27 O10 125.2(3)
O9 C27 C28 117.7(3)
O10 C27 C28 117.0(4)
C27 C28 C29 107.0(5)
C27 C28 C31 105.4(5)
C30 C28 C27 113.7(6)
C30 C28 C32 110.8(3)
C30 C28 C34 110.8(3)
C32 C28 C27 106.9(6)
C34 C28 C27 103.6(5)
C34 C28 C32 110.8(3)
C31 C28 C29 110.5(3)
C33 C28 C27 112.1(5)
C33 C28 C29 110.7(3)
C33 C28 C31 110.9(3)
O11 C35 C36 117.2(4)
O12 C35 O11 125.9(4)
O12 C35 C36 116.9(4)
C35 C36 C38 108.5(5)
C35 C36 C42 106.3(5)
C35 C36 C39 100.4(7)
C38 C36 C42 103.8(7)
C40 C36 C35 114.2(6)
C40 C36 C38 116.1(7)
C40 C36 C42 106.9(7)
C37 C36 C35 116.3(9)
C37 C36 C39 106.4(11)
C37 C36 C41 117.7(11)
C41 C36 C35 110.5(9)
C41 C36 C39 102.9(11)
O13 C43 O14 125.1(3)
O13 C43 C44 117.2(4)
O14 C43 C44 117.7(4)
C43 C44 C45 111.3(5)
C43 C44 C49 103.5(5)
C43 C44 C46 102.2(7)
C43 C44 C48 111.8(8)
C45 C44 C49 104.9(6)
C47 C44 C43 112.6(5)
C47 C44 C45 113.0(6)
C47 C44 C49 110.9(7)
C48 C44 C46 101.6(10)
C50 C44 C43 114.8(8)
C50 C44 C46 111.6(11)
C50 C44 C48 113.5(11)
O15 C51 C52 117.3(4)
O16 C51 O15 124.9(3)
O16 C51 C52 117.7(4)
C51 C52 C57 110.4(5)
C51 C52 C53 109.6(5)
C54 C52 C51 109.0(5)
C54 C52 C57 109.4(3)
C59 C52 C51 108.7(5)
C59 C52 C54 109.7(3)
C59 C52 C57 109.6(3)
C55 C52 C51 109.1(5)
C55 C52 C53 109.6(3)
C55 C52 C58 109.9(3)
C58 C52 C51 109.0(5)
C58 C52 C53 109.5(3)
O17 C60 O18 126.0(3)
O17 C60 C61 118.1(3)
O18 C60 C61 115.8(3)
C60 C61 C63 102.5(4)
C60 C61 C67 112.0(4)
C60 C61 C64 105.0(6)
C60 C61 C66 102.2(6)
C65 C61 C60 112.2(4)
C65 C61 C63 110.1(2)
C65 C61 C67 110.4(2)
C67 C61 C63 109.3(2)
C62 C61 C60 118.1(7)
C62 C61 C64 110.4(3)
C62 C61 C66 110.6(3)
C66 C61 C64 110.0(3)
O19 C68 C69 118.1(3)
O20 C68 O19 126.0(3)
O20 C68 C69 115.8(3)
C68 C69 C70 109.5(4)
C68 C69 C74 107.1(4)
C68 C69 C71 99.6(10)
C68 C69 C73 108.9(10)
C72 C69 C68 112.1(4)
C72 C69 C70 109.4(3)
C72 C69 C74 109.6(3)
C74 C69 C70 109.1(3)
C73 C69 C71 109.3(3)
C75 C69 C68 119.8(10)
C75 C69 C71 109.3(3)
C75 C69 C73 109.3(3)
O21 C76 O22 125.2(3)
O21 C76 C77 118.2(3)
O22 C76 C77 116.6(3)
C76 C77 C79 110.9(3)
C76 C77 C80 104.9(3)
C78 C77 C76 111.0(3)
C78 C77 C79 110.1(4)
C78 C77 C80 109.5(4)
C79 C77 C80 110.3(4)
O23 C81 C82 117.5(3)
O24 C81 O23 124.6(3)
O24 C81 C82 117.9(3)
C81 C82 C85 103.7(3)
C83 C82 C81 111.3(4)
C83 C82 C85 109.2(4)
C84 C82 C81 111.6(4)
C84 C82 C83 110.7(5)
C84 C82 C85 110.2(4)
O25 C86 C87 116.9(3)
O26 C86 O25 126.1(3)
O26 C86 C87 117.0(4)
C86 C87 C89 104.3(5)
C86 C87 C92 102.2(6)
C91 C87 C86 111.1(5)
C91 C87 C89 109.9(3)
C93 C87 C86 111.3(4)
C93 C87 C89 109.8(3)
C93 C87 C91 110.2(3)
C88 C87 C86 111.3(6)
C88 C87 C90 110.1(3)
C88 C87 C92 110.0(3)
C90 C87 C86 112.9(6)
C90 C87 C92 110.0(3)
O27 C94 C95 115.2(4)
O28 C94 O27 127.4(3)
O28 C94 C95 117.2(4)
C94 C95 C97 105.3(6)
C94 C95 C99 107.2(5)
C94 C95 C96 107.3(7)
C94 C95 C100 100.3(7)
C99 C95 C97 110.1(3)
C101 C95 C94 112.7(6)
C101 C95 C97 110.8(3)
C101 C95 C99 110.6(3)
C98 C95 C94 116.8(7)
C98 C95 C96 110.6(3)
C98 C95 C100 110.8(3)
C100 C95 C96 110.6(3)
O29 C102 C103 118.2(3)
O30 C102 O29 126.1(3)
O30 C102 C103 115.7(3)
C102 C103 C104 107.0(4)
C102 C103 C106 107.4(4)
C105 C103 C102 110.7(4)
C105 C103 C104 111.0(5)
C105 C103 C106 110.6(5)
C106 C103 C104 110.0(5)
O31 C107 O32 126.1(3)
O31 C107 C108 116.5(3)
O32 C107 C108 117.3(3)
C107 C108 C109 107.5(4)
C107 C108 C111 109.7(5)
C107 C108 C113 108.9(5)
C107 C108 C110 111.4(5)
C107 C108 C112 100.1(5)
C109 C108 C113 110.1(2)
C111 C108 C109 110.3(3)
C111 C108 C113 110.2(2)
C110 C108 C112 110.0(3)
C114 C108 C107 114.3(6)
C114 C108 C110 110.4(3)
C114 C108 C112 110.2(3)

loop_
_geom_bond_atom_site_label_1
_geom_bond_atom_site_label_2
_geom_bond_distance
Cr1 F1 1.9063(19)
Cr1 F8 1.9085(19)
Cr1 O1 1.956(3)
Cr1 O3 1.955(3)
Cr1 O30 1.950(3)
Cr1 O32 1.967(3)
Cr2 F1 1.9115(19)
Cr2 F2 1.919(2)
Cr2 O2 1.959(3)
Cr2 O4 1.963(3)
Cr2 O5 1.946(2)
Cr2 O7 1.948(2)
Cr3 F2 1.9148(19)
Cr3 F3 1.9187(19)
Cr3 O6 1.945(3)
Cr3 O8 1.945(3)
Cr3 O9 1.946(3)
Cr3 O11 1.956(3)
Cr4 F3 1.905(2)
Cr4 F4 1.9052(19)
Cr4 O10 1.947(3)
Cr4 O12 1.954(3)
Cr4 O13 1.956(3)
Cr4 O15 1.957(3)
Cr5 F4 1.9087(19)
Cr5 F5 1.9015(19)
Cr5 O14 1.951(3)
Cr5 O16 1.959(3)
Cr5 O17 1.952(3)
Cr5 O19 1.954(3)
Cr6 F5 1.9136(18)
Cr6 F6 1.9180(18)
Cr6 O18 1.941(2)
Cr6 O20 1.961(3)
Cr6 O21 1.955(2)
Cr6 O23 1.961(2)
Cr7 F6 1.9192(19)
Cr7 F7 1.9128(19)
Cr7 O22 1.948(2)
Cr7 O24 1.954(2)
Cr7 O25 1.948(3)
Cr7 O27 1.959(3)
Cr8 F7 1.8989(18)
Cr8 F8 1.9097(19)
Cr8 O26 1.956(3)
Cr8 O28 1.952(3)
Cr8 O29 1.953(2)
Cr8 O31 1.953(3)
O1 C1 1.254(5)
O2 C1 1.245(5)
O3 C9 1.253(5)
O4 C9 1.254(5)
O5 C14 1.248(5)
O6 C14 1.251(5)
O7 C22 1.244(4)
O8 C22 1.249(5)
O9 C27 1.227(5)
O10 C27 1.237(5)
O11 C35 1.243(5)
O12 C35 1.242(5)
O13 C43 1.232(5)
O14 C43 1.244(5)
O15 C51 1.245(5)
O16 C51 1.245(5)
O17 C60 1.242(4)
O18 C60 1.256(4)
O19 C68 1.255(4)
O20 C68 1.253(4)
O21 C76 1.251(4)
O22 C76 1.259(4)
O23 C81 1.259(4)
O24 C81 1.251(4)
O25 C86 1.257(5)
O26 C86 1.253(5)
O27 C94 1.251(5)
O28 C94 1.247(5)
O29 C102 1.256(4)
O30 C102 1.255(5)
O31 C107 1.251(4)
O32 C107 1.255(4)
C1 C2 1.524(3)
C2 C4 1.524(3)
C2 C6 1.525(3)
C2 C8 1.524(3)
C2 C3 1.525(3)
C2 C5 1.524(3)
C2 C7 1.525(3)
C9 C10 1.528(6)
C10 C11 1.509(9)
C10 C12 1.564(10)
C10 C13 1.457(9)
C14 C15 1.527(3)
C15 C16 1.525(3)
C15 C18 1.529(3)
C15 C20 1.525(3)
C15 C17 1.527(3)
C15 C19 1.525(3)
C15 C21 1.528(3)
C22 C23 1.531(5)
C23 C25 1.522(7)
C23 C26 1.515(8)
C23 C56 1.532(8)
C27 C28 1.526(3)
C28 C30 1.526(4)
C28 C32 1.526(4)
C28 C34 1.526(4)
C28 C29 1.527(3)
C28 C31 1.527(4)
C28 C33 1.526(4)
C35 C36 1.522(6)
C36 C38 1.526(9)
C36 C40 1.485(9)
C36 C42 1.560(10)
C36 C37 1.475(12)
C36 C39 1.593(13)
C36 C41 1.506(12)
C43 C44 1.517(5)
C44 C45 1.522(9)
C44 C47 1.470(8)
C44 C49 1.555(9)
C44 C46 1.550(12)
C44 C48 1.523(12)
C44 C50 1.464(12)
C51 C52 1.522(4)
C52 C54 1.521(4)
C52 C57 1.522(4)
C52 C59 1.520(4)
C52 C53 1.522(4)
C52 C55 1.520(4)
C52 C58 1.521(4)
C60 C61 1.536(3)
C61 C63 1.541(3)
C61 C65 1.536(3)
C61 C67 1.538(3)
C61 C62 1.535(3)
C61 C64 1.538(3)
C61 C66 1.537(3)
C68 C69 1.525(3)
C69 C70 1.526(3)
C69 C72 1.525(3)
C69 C74 1.526(3)
C69 C71 1.526(4)
C69 C73 1.526(4)
C69 C75 1.525(4)
C76 C77 1.523(5)
C77 C78 1.516(6)
C77 C79 1.526(6)
C77 C80 1.534(6)
C81 C82 1.528(5)
C82 C83 1.526(7)
C82 C84 1.521(7)
C82 C85 1.533(6)
C86 C87 1.530(4)
C87 C89 1.531(4)
C87 C91 1.530(4)
C87 C93 1.529(4)
C87 C88 1.529(4)
C87 C90 1.530(4)
C87 C92 1.530(4)
C94 C95 1.543(4)
C95 C97 1.546(4)
C95 C99 1.546(4)
C95 C101 1.543(5)
C95 C96 1.544(4)
C95 C98 1.543(4)
C95 C100 1.544(4)
C102 C103 1.525(5)
C103 C104 1.537(8)
C103 C105 1.522(7)
C103 C106 1.527(8)
C107 C108 1.531(3)
C108 C109 1.532(3)
C108 C111 1.531(3)
C108 C113 1.532(3)
C108 C110 1.531(3)
C108 C112 1.533(3)
C108 C114 1.530(3)

loop_
_geom_torsion_atom_site_label_1
_geom_torsion_atom_site_label_2
_geom_torsion_atom_site_label_3
_geom_torsion_atom_site_label_4
_geom_torsion
Cr1 O1 C1 O2 10.0(7)
Cr1 O1 C1 C2 -169.7(3)
Cr1 O3 C9 O4 12.8(6)
Cr1 O3 C9 C10 -165.9(4)
Cr1 O30 C102 O29 -11.4(6)
Cr1 O30 C102 C103 167.6(3)
Cr1 O32 C107 O31 -14.0(6)
Cr1 O32 C107 C108 169.6(2)
Cr2 O2 C1 O1 12.9(6)
Cr2 O2 C1 C2 -167.4(3)
Cr2 O4 C9 O3 6.8(7)
Cr2 O4 C9 C10 -174.5(4)
Cr2 O5 C14 O6 -21.5(6)
Cr2 O5 C14 C15 156.9(3)
Cr2 O7 C22 O8 17.0(6)
Cr2 O7 C22 C23 -159.4(3)
Cr3 O6 C14 O5 10.6(7)
Cr3 O6 C14 C15 -167.8(3)
Cr3 O8 C22 O7 -25.8(6)
Cr3 O8 C22 C23 150.6(3)
Cr3 O9 C27 O10 0.2(8)
Cr3 O9 C27 C28 176.5(3)
Cr3 O11 C35 O12 4.3(7)
Cr3 O11 C35 C36 -173.6(4)
Cr4 O10 C27 O9 5.4(8)
Cr4 O10 C27 C28 -170.9(3)
Cr4 O12 C35 O11 2.6(7)
Cr4 O12 C35 C36 -179.5(4)
Cr4 O13 C43 O14 0.6(8)
Cr4 O13 C43 C44 179.8(4)
Cr4 O15 C51 O16 -5.7(7)
Cr4 O15 C51 C52 172.4(3)
Cr5 O14 C43 O13 5.1(7)
Cr5 O14 C43 C44 -174.1(4)
Cr5 O16 C51 O15 10.2(7)
Cr5 O16 C51 C52 -167.9(3)
Cr5 O17 C60 O18 1.4(7)
Cr5 O17 C60 C61 -175.4(3)
Cr5 O19 C68 O20 -9.3(6)
Cr5 O19 C68 C69 171.6(3)
Cr6 O18 C60 O17 -8.8(7)
Cr6 O18 C60 C61 168.1(3)
Cr6 O20 C68 O19 1.1(6)
Cr6 O20 C68 C69 -179.9(3)
Cr6 O21 C76 O22 -22.0(5)
Cr6 O21 C76 C77 155.4(3)
Cr6 O23 C81 O24 35.7(5)
Cr6 O23 C81 C82 -140.8(3)
Cr7 O22 C76 O21 17.4(5)
Cr7 O22 C76 C77 -160.1(3)
Cr7 O24 C81 O23 -41.5(5)
Cr7 O24 C81 C82 135.1(3)
Cr7 O25 C86 O26 18.6(6)
Cr7 O25 C86 C87 -160.2(3)
Cr7 O27 C94 O28 6.5(7)
Cr7 O27 C94 C95 -170.4(4)
Cr8 O26 C86 O25 8.5(6)
Cr8 O26 C86 C87 -172.8(3)
Cr8 O28 C94 O27 18.3(7)
Cr8 O28 C94 C95 -164.9(4)
Cr8 O29 C102 O30 -21.7(6)
Cr8 O29 C102 C103 159.2(3)
Cr8 O31 C107 O32 -18.2(5)
Cr8 O31 C107 C108 158.3(2)
F8 Cr8 F7 Cr7 -131.52(12)
O1 C1 C2 C4 175.1(4)
O1 C1 C2 C6 54.2(5)
O1 C1 C2 C8 -64.0(5)
O1 C1 C2 C3 -149.9(9)
O1 C1 C2 C5 91.4(9)
O1 C1 C2 C7 -29.2(9)
O2 C1 C2 C4 -4.6(5)
O2 C1 C2 C6 -125.5(4)
O2 C1 C2 C8 116.3(4)
O2 C1 C2 C3 30.4(9)
O2 C1 C2 C5 -88.2(9)
O2 C1 C2 C7 151.1(9)
O3 C9 C10 C11 -137.3(5)
O3 C9 C10 C12 111.0(6)
O3 C9 C10 C13 -13.9(8)
O4 C9 C10 C11 43.9(7)
O4 C9 C10 C12 -67.8(7)
O4 C9 C10 C13 167.3(6)
O5 C14 C15 C16 158.4(4)
O5 C14 C15 C18 36.5(5)
O5 C14 C15 C20 -81.6(5)
O5 C14 C15 C17 127.1(6)
O5 C14 C15 C19 2.8(7)
O5 C14 C15 C21 -116.7(6)
O6 C14 C15 C16 -23.1(5)
O6 C14 C15 C18 -145.0(4)
O6 C14 C15 C20 96.9(5)
O6 C14 C15 C17 -54.3(7)
O6 C14 C15 C19 -178.7(6)
O6 C14 C15 C21 61.8(7)
O7 C22 C23 C25 86.5(5)
O7 C22 C23 C26 -32.9(5)
O7 C22 C23 C56 -154.7(4)
O8 C22 C23 C25 -90.1(5)
O8 C22 C23 C26 150.4(4)
O8 C22 C23 C56 28.6(6)
O9 C27 C28 C30 158.9(7)
O9 C27 C28 C32 36.3(8)
O9 C27 C28 C34 -80.7(8)
O9 C27 C28 C29 -111.7(7)
O9 C27 C28 C31 130.6(6)
O9 C27 C28 C33 9.9(7)
O10 C27 C28 C30 -24.4(8)
O10 C27 C28 C32 -147.0(7)
O10 C27 C28 C34 95.9(8)
O10 C27 C28 C29 64.9(7)
O10 C27 C28 C31 -52.7(7)
O10 C27 C28 C33 -173.5(6)
O11 C35 C36 C38 126.2(6)
O11 C35 C36 C40 -5.0(8)
O11 C35 C36 C42 -122.6(6)
O11 C35 C36 C37 -178.3(11)
O11 C35 C36 C39 67.4(9)
O11 C35 C36 C41 -40.8(12)
O12 C35 C36 C38 -51.8(8)
O12 C35 C36 C40 176.9(6)
O12 C35 C36 C42 59.3(7)
O12 C35 C36 C37 3.6(12)
O12 C35 C36 C39 -110.7(9)
O12 C35 C36 C41 141.2(11)
O13 C43 C44 C45 154.0(6)
O13 C43 C44 C47 26.0(8)
O13 C43 C44 C49 -93.8(6)
O13 C43 C44 C46 88.2(9)
O13 C43 C44 C48 -19.7(11)
O13 C43 C44 C50 -150.8(11)
O14 C43 C44 C45 -26.7(8)
O14 C43 C44 C47 -154.8(6)
O14 C43 C44 C49 85.4(6)
O14 C43 C44 C46 -92.5(9)
O14 C43 C44 C48 159.5(10)
O14 C43 C44 C50 28.4(12)
O15 C51 C52 C54 125.5(6)
O15 C51 C52 C57 5.3(6)
O15 C51 C52 C59 -114.9(6)
O15 C51 C52 C53 -159.4(5)
O15 C51 C52 C55 80.5(6)
O15 C51 C52 C58 -39.6(6)
O16 C51 C52 C54 -56.3(6)
O16 C51 C52 C57 -176.5(5)
O16 C51 C52 C59 63.3(6)
O16 C51 C52 C53 18.8(6)
O16 C51 C52 C55 -101.3(6)
O16 C51 C52 C58 138.6(5)
O17 C60 C61 C63 89.7(5)
O17 C60 C61 C65 -28.4(6)
O17 C60 C61 C67 -153.3(5)
O17 C60 C61 C62 113.6(8)
O17 C60 C61 C64 -9.9(7)
O17 C60 C61 C66 -124.8(7)
O18 C60 C61 C63 -87.5(5)
O18 C60 C61 C65 154.4(4)
O18 C60 C61 C67 29.6(6)
O18 C60 C61 C62 -63.6(8)
O18 C60 C61 C64 172.9(7)
O18 C60 C61 C66 58.0(7)
O19 C68 C69 C70 124.9(4)
O19 C68 C69 C72 3.4(5)
O19 C68 C69 C74 -116.9(4)
O19 C68 C69 C71 70.1(10)
O19 C68 C69 C73 -44.2(11)
O19 C68 C69 C75 -171.0(11)
O20 C68 C69 C70 -54.2(4)
O20 C68 C69 C72 -175.8(4)
O20 C68 C69 C74 63.9(4)
O20 C68 C69 C71 -109.0(10)
O20 C68 C69 C73 136.7(10)
O20 C68 C69 C75 9.9(11)
O21 C76 C77 C78 148.8(4)
O21 C76 C77 C79 26.0(5)
O21 C76 C77 C80 -93.1(4)
O22 C76 C77 C78 -33.6(5)
O22 C76 C77 C79 -156.4(4)
O22 C76 C77 C80 84.6(4)
O23 C81 C82 C83 -158.0(4)
O23 C81 C82 C84 -33.7(5)
O23 C81 C82 C85 84.8(4)
O24 C81 C82 C83 25.2(5)
O24 C81 C82 C84 149.5(4)
O24 C81 C82 C85 -92.0(4)
O25 C86 C87 C89 94.1(5)
O25 C86 C87 C91 -24.2(6)
O25 C86 C87 C93 -147.5(5)
O25 C86 C87 C88 135.7(7)
O25 C86 C87 C90 11.2(7)
O25 C86 C87 C92 -106.9(7)
O26 Cr8 F7 Cr7 49.66(14)
O26 C86 C87 C89 -84.7(5)
O26 C86 C87 C91 156.9(5)
O26 C86 C87 C93 33.6(6)
O26 C86 C87 C88 -43.2(7)
O26 C86 C87 C90 -167.6(7)
O26 C86 C87 C92 74.2(7)
O27 C94 C95 C97 67.4(6)
O27 C94 C95 C99 -49.8(7)
O27 C94 C95 C101 -171.7(6)
O27 C94 C95 C96 150.7(8)
O27 C94 C95 C98 25.9(10)
O27 C94 C95 C100 -93.8(8)
O28 Cr8 F7 Cr7 -42.52(14)
O28 C94 C95 C97 -109.7(6)
O28 C94 C95 C99 133.0(6)
O28 C94 C95 C101 11.1(7)
O28 C94 C95 C96 -26.5(9)
O28 C94 C95 C98 -151.3(8)
O28 C94 C95 C100 89.0(8)
O29 C102 C103 C104 120.7(5)
O29 C102 C103 C105 -0.4(6)
O29 C102 C103 C106 -121.2(5)
O30 C102 C103 C104 -58.4(6)
O30 C102 C103 C105 -179.5(5)
O30 C102 C103 C106 59.7(5)
O31 Cr8 F7 Cr7 137.38(13)
O31 C107 C108 C109 57.6(6)
O31 C107 C108 C111 -62.4(6)
O31 C107 C108 C113 176.8(5)
O31 C107 C108 C110 33.6(7)
O31 C107 C108 C112 -82.6(7)
O31 C107 C108 C114 159.7(6)
O32 C107 C108 C109 -125.7(6)
O32 C107 C108 C111 114.3(6)
O32 C107 C108 C113 -6.4(6)
O32 C107 C108 C110 -149.6(7)
O32 C107 C108 C112 94.1(7)
O32 C107 C108 C114 -23.6(7)
